data_4127434
loop_
_publ_author_name
'Alhilaly, Mohammad J.'
'Huang, Ren-Wu'
'Naphade, Rounak'
'Alamer, Badriah'
'Hedhili, Mohamed Nejib'
'Emwas, Abdul-Hamid'
'Maity, Partha'
'Yin, Jun'
'Shkurenko, Aleksander'
'Mohammed, Omar F.'
'Eddaoudi, Mohamed'
'Bakr, Osman M.'

_publ_section_title
;
 Assembly of Atomically Precise Silver Nanoclusters into Nanocluster-Based
 Frameworks.
;
_journal_issue 24
_journal_name_full 'Journal of the American Chemical Society'
_journal_page_first 9585
_journal_page_last 9592
_journal_paper_doi 10.1021/jacs.9b02486
_journal_volume 141
_journal_year 2019
_chemical_formula_moiety 'C65 H95 Ag14 Cl F15 N5 O11 S8, 2(C3 H7 N O)'
_chemical_formula_sum 'C71 H109 Ag14 Cl F15 N7 O13 S8'
_chemical_formula_weight 3355.76
_space_group_crystal_system triclinic
_space_group_IT_number 2
_space_group_name_Hall '-P 1'
_space_group_name_H-M_alt 'P -1'
_symmetry_space_group_name_Hall '-P 1'
_symmetry_space_group_name_H-M 'P -1'
_atom_sites_solution_hydrogens geom
_atom_sites_solution_primary direct
_atom_sites_solution_secondary difmap
_audit_creation_method SHELXL-2018/3
_cell_angle_alpha 76.925(2)
_cell_angle_beta 88.638(2)
_cell_angle_gamma 61.957(2)
_cell_formula_units_Z 2
_cell_length_a 14.871(1)
_cell_length_b 15.265(1)
_cell_length_c 31.209(3)
_cell_measurement_reflns_used 9568
_cell_measurement_temperature 100.0(1)
_cell_measurement_theta_max 27.50
_cell_measurement_theta_min 2.68
_cell_volume 6062.6(8)
_computing_cell_refinement 'SAINT v8.34A (Bruker, 2013)'
_computing_data_collection 'Bruker APEX2 v2009.3-0 (Bruker AXS Inc., 2009)'
_computing_data_reduction 'SAINT v8.34A (Bruker, 2013)'
_computing_molecular_graphics 'DIAMOND (Crystal Impact GbR, 2009'
_computing_publication_material 'PublCIF. Westrip, S. P. (2010). J. Appl. Cryst. 43, 920-925.'
_computing_structure_refinement 'SHELXL-2018/3 (Sheldrick, 2018)'
_computing_structure_solution 'ShelXS (Sheldrick, 2008)'
_diffrn_ambient_temperature 100.0(1)
_diffrn_detector_area_resol_mean 7.4
_diffrn_measured_fraction_theta_full 0.994
_diffrn_measured_fraction_theta_max 0.995
_diffrn_measurement_device_type 'Bruker D8 VENTURE PHOTON-II CPAD'
_diffrn_measurement_method '\f and \w scans'
_diffrn_radiation_monochromator mirrors
_diffrn_radiation_type MoK\a
_diffrn_radiation_wavelength 0.71073
_diffrn_reflns_av_R_equivalents 0.0396
_diffrn_reflns_av_unetI/netI 0.0383
_diffrn_reflns_Laue_measured_fraction_full 0.994
_diffrn_reflns_Laue_measured_fraction_max 0.995
_diffrn_reflns_limit_h_max 18
_diffrn_reflns_limit_h_min -18
_diffrn_reflns_limit_k_max 18
_diffrn_reflns_limit_k_min -19
_diffrn_reflns_limit_l_max 35
_diffrn_reflns_limit_l_min -39
_diffrn_reflns_number 93317
_diffrn_reflns_point_group_measured_fraction_full 0.994
_diffrn_reflns_point_group_measured_fraction_max 0.995
_diffrn_reflns_theta_full 25.242
_diffrn_reflns_theta_max 26.732
_diffrn_reflns_theta_min 2.019
_diffrn_source 'Incoatec I\ms'
_exptl_absorpt_coefficient_mu 2.434
_exptl_absorpt_correction_T_max 0.0805
_exptl_absorpt_correction_T_min 0.0433
_exptl_absorpt_correction_type multi-scan
_exptl_absorpt_process_details
;
SADABS-2016/2 (Bruker,2016/2) was used for absorption correction.
wR2(int) was 0.1210 before and 0.0637 after correction.
The Ratio of minimum to maximum transmission is 0.5379.
The \l/2 correction factor is Not present.
;
_exptl_crystal_colour colorless
_exptl_crystal_density_diffrn 1.838
_exptl_crystal_description rod
_exptl_crystal_F_000 3252
_exptl_crystal_size_max 0.360
_exptl_crystal_size_mid 0.150
_exptl_crystal_size_min 0.120
_refine_diff_density_max 4.613
_refine_diff_density_min -2.477
_refine_diff_density_rms 0.139
_refine_ls_extinction_method none
_refine_ls_goodness_of_fit_ref 1.034
_refine_ls_hydrogen_treatment constr
_refine_ls_matrix_type full
_refine_ls_number_parameters 1625
_refine_ls_number_reflns 25630
_refine_ls_number_restraints 1119
_refine_ls_restrained_S_all 1.031
_refine_ls_R_factor_all 0.0704
_refine_ls_R_factor_gt 0.0615
_refine_ls_shift/su_max 0.001
_refine_ls_shift/su_mean 0.000
_refine_ls_structure_factor_coef Fsqd
_refine_ls_weighting_details 'w=1/[\s^2^(Fo^2^)+(0.0458P)^2^+50.2576P] where P=(Fo^2^+2Fc^2^)/3'
_refine_ls_weighting_scheme calc
_refine_ls_wR_factor_gt 0.1454
_refine_ls_wR_factor_ref 0.1499
_reflns_Friedel_coverage 0.000
_reflns_number_gt 21965
_reflns_number_total 25630
_reflns_threshold_expression 'I > 2\s(I)'
_cod_data_source_file ja9b02486_si_003.cif
_cod_data_source_block Ag14_2D
_cod_original_cell_volume 6062.3(8)
_cod_database_code 4127434
_shelx_shelxl_version_number 2018/3
_shelx_space_group_comment
;
The symmetry employed for this shelxl refinement is uniquely defined
by the following loop, which should always be used as a source of
symmetry information in preference to the above space-group names.
They are only intended as comments.
;
_shelx_estimated_absorpt_t_min 0.474
_shelx_estimated_absorpt_t_max 0.759
_platon_squeeze_void_probe_radius 1.20

loop_
_space_group_symop_operation_xyz
'x, y, z'
'-x, -y, -z'

loop_
_atom_site_label
_atom_site_type_symbol
_atom_site_fract_x
_atom_site_fract_y
_atom_site_fract_z
_atom_site_U_iso_or_equiv
_atom_site_adp_type
_atom_site_occupancy
_atom_site_site_symmetry_order
_atom_site_calc_flag
_atom_site_refinement_flags_posn
_atom_site_refinement_flags_adp
_atom_site_refinement_flags_occupancy
_atom_site_disorder_assembly
_atom_site_disorder_group
Cl1 Cl 0.16932(11) 0.49597(11) 0.26209(5) 0.0342(3) Uani 1 1 d . . . . .
Ag1A Ag 0.23903(15) 0.4154(2) 0.18240(6) 0.0481(5) Uani 0.621(8) 1 d . . P A 1
Ag1B Ag 0.2218(3) 0.3889(4) 0.17795(13) 0.0618(9) Uani 0.379(8) 1 d . . P A 2
Ag2 Ag 0.01366(5) 0.50921(4) 0.20187(2) 0.05228(14) Uani 1 1 d . . . . .
Ag3 Ag 0.07238(4) 0.35963(5) 0.30194(2) 0.05186(14) Uani 1 1 d . . . . .
Ag4 Ag 0.29856(4) 0.27811(4) 0.28287(2) 0.04573(13) Uani 1 1 d . . . . .
Ag5 Ag 0.14903(4) 0.69431(4) 0.21300(2) 0.05279(15) Uani 1 1 d . . . . .
Ag6 Ag 0.03893(6) 0.68439(5) 0.30172(2) 0.06110(17) Uani 1 1 d . . . . .
Ag7 Ag 0.24174(5) 0.49052(6) 0.34889(2) 0.06462(18) Uani 1 1 d . . . . .
Ag8 Ag 0.35946(4) 0.52071(5) 0.26205(2) 0.05660(15) Uani 1 1 d . . . . .
Ag10 Ag -0.03633(4) 0.71747(4) 0.15428(2) 0.04838(14) Uani 1 1 d . . . . .
Ag11 Ag -0.13944(5) 0.69412(4) 0.23795(2) 0.05041(14) Uani 1 1 d . . . . .
Ag12 Ag -0.07440(4) 0.55802(4) 0.33431(2) 0.05022(14) Uani 1 1 d . . . . .
Ag13 Ag 0.10548(5) 0.37063(4) 0.39377(2) 0.05247(15) Uani 1 1 d . . . . .
Ag15 Ag 0.50196(4) 0.28336(5) 0.28550(2) 0.05526(15) Uani 1 1 d . . . . .
Ag16 Ag 0.42689(5) 0.43449(5) 0.18649(2) 0.06421(19) Uani 1 1 d . . . . .
S1 S 0.09091(16) 0.55314(15) 0.13554(6) 0.0532(4) Uani 1 1 d . . . . .
C11T C 0.0398(9) 0.5248(8) 0.0896(3) 0.087(3) Uani 1 1 d D U . . .
C12T C 0.120(2) 0.4180(14) 0.0875(9) 0.100(8) Uani 0.5 1 d D U P B 1
H12A H 0.187085 0.415941 0.084736 0.150 Uiso 0.5 1 calc R U P B 1
H12B H 0.102083 0.400450 0.061915 0.150 Uiso 0.5 1 calc R U P B 1
H12C H 0.124003 0.368635 0.114602 0.150 Uiso 0.5 1 calc R U P B 1
C13T C 0.052(3) 0.594(2) 0.0488(6) 0.140(10) Uani 0.5 1 d D U P B 1
H13A H 0.009755 0.665363 0.049566 0.210 Uiso 0.5 1 calc R U P B 1
H13B H 0.030089 0.581978 0.022165 0.210 Uiso 0.5 1 calc R U P B 1
H13C H 0.123945 0.577596 0.048331 0.210 Uiso 0.5 1 calc R U P B 1
C14T C -0.0641(18) 0.532(3) 0.0985(14) 0.139(11) Uani 0.5 1 d D U P B 1
H14A H -0.054662 0.469739 0.119986 0.208 Uiso 0.5 1 calc R U P B 1
H14B H -0.099521 0.538742 0.070875 0.208 Uiso 0.5 1 calc R U P B 1
H14C H -0.105019 0.591640 0.110366 0.208 Uiso 0.5 1 calc R U P B 1
C15T C -0.022(3) 0.470(3) 0.1078(12) 0.140(11) Uani 0.5 1 d D U P B 2
H15A H 0.023047 0.405546 0.129265 0.210 Uiso 0.5 1 calc R U P B 2
H15B H -0.048169 0.454900 0.083537 0.210 Uiso 0.5 1 calc R U P B 2
H15C H -0.078651 0.513502 0.122410 0.210 Uiso 0.5 1 calc R U P B 2
C16T C 0.121(3) 0.454(3) 0.0656(12) 0.149(14) Uani 0.5 1 d D U P B 2
H16A H 0.163947 0.484438 0.053228 0.224 Uiso 0.5 1 calc R U P B 2
H16B H 0.088133 0.443816 0.041745 0.224 Uiso 0.5 1 calc R U P B 2
H16C H 0.163350 0.388019 0.086414 0.224 Uiso 0.5 1 calc R U P B 2
C17T C -0.0368(19) 0.6258(12) 0.0595(7) 0.096(7) Uani 0.5 1 d D U P B 2
H17A H -0.093453 0.662712 0.076132 0.144 Uiso 0.5 1 calc R U P B 2
H17B H -0.063358 0.612864 0.034563 0.144 Uiso 0.5 1 calc R U P B 2
H17C H -0.003062 0.667197 0.048477 0.144 Uiso 0.5 1 calc R U P B 2
S2 S -0.08777(12) 0.51054(12) 0.26496(6) 0.0409(4) Uani 1 1 d . . . . .
C21T C -0.2009(5) 0.4910(5) 0.2581(3) 0.0487(18) Uani 1 1 d . . . . .
C22T C -0.1735(6) 0.3833(6) 0.2842(3) 0.061(2) Uani 1 1 d . . . . .
H22A H -0.111284 0.333767 0.274234 0.091 Uiso 1 1 calc R U . . .
H22B H -0.229897 0.369216 0.279561 0.091 Uiso 1 1 calc R U . . .
H22C H -0.161672 0.377514 0.315751 0.091 Uiso 1 1 calc R U . . .
C23T C -0.2207(7) 0.5030(7) 0.2091(3) 0.064(2) Uani 1 1 d . . . . .
H23A H -0.241693 0.573860 0.193096 0.096 Uiso 1 1 calc R U . . .
H23B H -0.275093 0.486273 0.204308 0.096 Uiso 1 1 calc R U . . .
H23C H -0.157934 0.456739 0.198108 0.096 Uiso 1 1 calc R U . . .
C24T C -0.2899(6) 0.5704(6) 0.2756(4) 0.064(2) Uani 1 1 d . . . . .
H24A H -0.275889 0.557474 0.307592 0.096 Uiso 1 1 calc R U . . .
H24B H -0.352123 0.566724 0.269431 0.096 Uiso 1 1 calc R U . . .
H24C H -0.299356 0.638675 0.261182 0.096 Uiso 1 1 calc R U . . .
S3 S 0.22918(12) 0.24610(11) 0.35156(5) 0.0366(3) Uani 1 1 d . . . . .
C31T C 0.2378(7) 0.1177(5) 0.3646(3) 0.056(2) Uani 1 1 d . . . . .
C32T C 0.2887(8) 0.0652(6) 0.3281(4) 0.076(3) Uani 1 1 d . . . . .
H32A H 0.246332 0.104679 0.299937 0.115 Uiso 1 1 calc R U . . .
H32B H 0.296282 -0.003971 0.335047 0.115 Uiso 1 1 calc R U . . .
H32C H 0.356353 0.061110 0.325652 0.115 Uiso 1 1 calc R U . . .
C33T C 0.3065(9) 0.0567(6) 0.4072(3) 0.083(3) Uani 1 1 d . . . . .
H33A H 0.374575 0.050677 0.403205 0.124 Uiso 1 1 calc R U . . .
H33B H 0.312247 -0.011780 0.415196 0.124 Uiso 1 1 calc R U . . .
H33C H 0.277274 0.091555 0.430823 0.124 Uiso 1 1 calc R U . . .
C34T C 0.1314(9) 0.1292(8) 0.3701(5) 0.099(4) Uani 1 1 d . . . . .
H34A H 0.100248 0.168222 0.392241 0.148 Uiso 1 1 calc R U . . .
H34B H 0.136134 0.061285 0.379733 0.148 Uiso 1 1 calc R U . . .
H34C H 0.089074 0.165395 0.341764 0.148 Uiso 1 1 calc R U . . .
S4 S 0.39818(14) 0.28493(15) 0.22125(6) 0.0507(4) Uani 1 1 d . . . . .
C41T C 0.4622(6) 0.1654(6) 0.2004(3) 0.062(2) Uani 1 1 d D . . . .
C42T C 0.3843(12) 0.1297(16) 0.1979(7) 0.081(5) Uani 0.621(8) 1 d D . P A 1
H42A H 0.354558 0.125798 0.226221 0.122 Uiso 0.621(8) 1 calc R U P A 1
H42B H 0.417519 0.061866 0.191665 0.122 Uiso 0.621(8) 1 calc R U P A 1
H42C H 0.330093 0.178102 0.174343 0.122 Uiso 0.621(8) 1 calc R U P A 1
C43T C 0.5523(10) 0.0907(9) 0.2351(5) 0.070(4) Uani 0.621(8) 1 d D . P A 1
H43A H 0.597102 0.120465 0.237615 0.105 Uiso 0.621(8) 1 calc R U P A 1
H43B H 0.591080 0.026288 0.226077 0.105 Uiso 0.621(8) 1 calc R U P A 1
H43C H 0.526586 0.077326 0.263674 0.105 Uiso 0.621(8) 1 calc R U P A 1
C44T C 0.5042(14) 0.1943(14) 0.1582(4) 0.078(4) Uani 0.621(8) 1 d D . P A 1
H44A H 0.447568 0.246801 0.136418 0.118 Uiso 0.621(8) 1 calc R U P A 1
H44B H 0.542824 0.133729 0.146557 0.118 Uiso 0.621(8) 1 calc R U P A 1
H44C H 0.549573 0.221196 0.164275 0.118 Uiso 0.621(8) 1 calc R U P A 1
C45T C 0.399(2) 0.183(2) 0.1582(8) 0.097(9) Uani 0.379(8) 1 d D . P A 2
H45A H 0.326961 0.208451 0.163767 0.146 Uiso 0.379(8) 1 calc R U P A 2
H45B H 0.424286 0.118815 0.149213 0.146 Uiso 0.379(8) 1 calc R U P A 2
H45C H 0.405396 0.234081 0.134571 0.146 Uiso 0.379(8) 1 calc R U P A 2
C46T C 0.441(3) 0.083(2) 0.2285(13) 0.112(11) Uani 0.379(8) 1 d D . P A 2
H46A H 0.480504 0.056382 0.257501 0.167 Uiso 0.379(8) 1 calc R U P A 2
H46B H 0.462117 0.026453 0.213796 0.167 Uiso 0.379(8) 1 calc R U P A 2
H46C H 0.368148 0.111314 0.232277 0.167 Uiso 0.379(8) 1 calc R U P A 2
C47T C 0.5672(17) 0.147(3) 0.1884(14) 0.111(12) Uani 0.379(8) 1 d D . P A 2
H47A H 0.561786 0.206843 0.166777 0.167 Uiso 0.379(8) 1 calc R U P A 2
H47B H 0.598502 0.086982 0.175636 0.167 Uiso 0.379(8) 1 calc R U P A 2
H47C H 0.609688 0.133676 0.214986 0.167 Uiso 0.379(8) 1 calc R U P A 2
S5A S 0.3103(6) 0.6205(7) 0.1818(3) 0.0485(14) Uani 0.672(16) 1 d D . P A 2
C51T C 0.3733(10) 0.7022(10) 0.1733(5) 0.072(3) Uani 0.672(16) 1 d D U P A 2
C52T C 0.4571(13) 0.6624(14) 0.2102(6) 0.089(5) Uani 0.672(16) 1 d D U P A 2
H52A H 0.426626 0.669702 0.238271 0.133 Uiso 0.672(16) 1 calc R U P A 2
H52B H 0.494400 0.701706 0.204218 0.133 Uiso 0.672(16) 1 calc R U P A 2
H52C H 0.504424 0.590031 0.212177 0.133 Uiso 0.672(16) 1 calc R U P A 2
C53T C 0.2936(12) 0.8105(9) 0.1733(8) 0.105(6) Uani 0.672(16) 1 d D U P A 2
H53A H 0.238181 0.834946 0.150086 0.158 Uiso 0.672(16) 1 calc R U P A 2
H53B H 0.325247 0.855182 0.167709 0.158 Uiso 0.672(16) 1 calc R U P A 2
H53C H 0.265887 0.811435 0.202082 0.158 Uiso 0.672(16) 1 calc R U P A 2
C54T C 0.419(2) 0.691(2) 0.1295(7) 0.149(9) Uani 0.672(16) 1 d D U P A 2
H54A H 0.479462 0.624164 0.133615 0.224 Uiso 0.672(16) 1 calc R U P A 2
H54B H 0.437654 0.745200 0.118749 0.224 Uiso 0.672(16) 1 calc R U P A 2
H54C H 0.367817 0.697496 0.107952 0.224 Uiso 0.672(16) 1 calc R U P A 2
S5B S 0.3176(15) 0.6190(16) 0.1945(5) 0.0485(14) Uani 0.328(16) 1 d D . P A 1
C55T C 0.374(2) 0.706(2) 0.1844(10) 0.072(3) Uani 0.328(16) 1 d D . P A 1
C56T C 0.360(5) 0.758(4) 0.2223(15) 0.137(14) Uani 0.328(16) 1 d D U P A 1
H56A H 0.287162 0.794693 0.226133 0.206 Uiso 0.328(16) 1 calc R U P A 1
H56B H 0.387726 0.805831 0.215778 0.206 Uiso 0.328(16) 1 calc R U P A 1
H56C H 0.396623 0.705515 0.249595 0.206 Uiso 0.328(16) 1 calc R U P A 1
C57T C 0.328(3) 0.783(3) 0.1402(13) 0.104(11) Uani 0.328(16) 1 d D U P A 1
H57A H 0.351130 0.747666 0.116312 0.157 Uiso 0.328(16) 1 calc R U P A 1
H57B H 0.350343 0.835317 0.136631 0.157 Uiso 0.328(16) 1 calc R U P A 1
H57C H 0.253385 0.815831 0.139034 0.157 Uiso 0.328(16) 1 calc R U P A 1
C58T C 0.489(2) 0.646(4) 0.182(2) 0.117(13) Uani 0.328(16) 1 d D U P A 1
H58A H 0.519420 0.590660 0.209303 0.175 Uiso 0.328(16) 1 calc R U P A 1
H58B H 0.519420 0.691165 0.179835 0.175 Uiso 0.328(16) 1 calc R U P A 1
H58C H 0.501959 0.616350 0.156582 0.175 Uiso 0.328(16) 1 calc R U P A 1
S6 S -0.02877(13) 0.77453(12) 0.22450(6) 0.0438(4) Uani 1 1 d . . . . .
C61T C -0.0945(6) 0.9157(5) 0.2150(3) 0.0484(17) Uani 1 1 d . . . . .
C62T C -0.1410(8) 0.9422(6) 0.2572(3) 0.065(2) Uani 1 1 d . . . . .
H62A H -0.187571 0.913512 0.264965 0.097 Uiso 1 1 calc R U . . .
H62B H -0.179028 1.016790 0.252611 0.097 Uiso 1 1 calc R U . . .
H62C H -0.086329 0.913527 0.281229 0.097 Uiso 1 1 calc R U . . .
C63T C -0.1813(7) 0.9585(5) 0.1781(3) 0.061(2) Uani 1 1 d . . . . .
H63A H -0.152682 0.936297 0.151465 0.092 Uiso 1 1 calc R U . . .
H63B H -0.216692 1.033482 0.171494 0.092 Uiso 1 1 calc R U . . .
H63C H -0.229824 0.933245 0.187690 0.092 Uiso 1 1 calc R U . . .
C64T C -0.0179(6) 0.9533(5) 0.2030(3) 0.058(2) Uani 1 1 d . . . . .
H64A H 0.038511 0.919780 0.226494 0.088 Uiso 1 1 calc R U . . .
H64B H -0.051300 1.027535 0.199463 0.088 Uiso 1 1 calc R U . . .
H64C H 0.008834 0.937050 0.175190 0.088 Uiso 1 1 calc R U . . .
S7 S 0.07283(14) 0.55440(13) 0.37160(5) 0.0418(4) Uani 1 1 d D . . . .
C71T C 0.0511(9) 0.6268(8) 0.4152(3) 0.050(3) Uani 0.577(13) 1 d D . P C 2
C72T C 0.1473(12) 0.6331(14) 0.4243(5) 0.069(4) Uani 0.577(13) 1 d D . P C 2
H72A H 0.204609 0.563921 0.434941 0.103 Uiso 0.577(13) 1 calc R U P C 2
H72B H 0.136740 0.671783 0.446781 0.103 Uiso 0.577(13) 1 calc R U P C 2
H72C H 0.162870 0.667769 0.396993 0.103 Uiso 0.577(13) 1 calc R U P C 2
C73T C 0.0278(15) 0.5653(12) 0.4549(4) 0.062(4) Uani 0.577(13) 1 d D . P C 2
H73A H -0.034354 0.562619 0.447319 0.094 Uiso 0.577(13) 1 calc R U P C 2
H73B H 0.017279 0.597767 0.479601 0.094 Uiso 0.577(13) 1 calc R U P C 2
H73C H 0.085264 0.495615 0.463366 0.094 Uiso 0.577(13) 1 calc R U P C 2
C74T C -0.0386(12) 0.7320(9) 0.3966(5) 0.064(4) Uani 0.577(13) 1 d D . P C 2
H74A H -0.023043 0.764015 0.368621 0.095 Uiso 0.577(13) 1 calc R U P C 2
H74B H -0.050917 0.774480 0.417694 0.095 Uiso 0.577(13) 1 calc R U P C 2
H74C H -0.099788 0.725592 0.391603 0.095 Uiso 0.577(13) 1 calc R U P C 2
C75T C 0.0380(14) 0.6022(12) 0.4231(4) 0.050(3) Uani 0.423(13) 1 d D . P C 1
C76T C -0.0722(17) 0.629(3) 0.4307(9) 0.100(9) Uani 0.423(13) 1 d D . P C 1
H76A H -0.118143 0.688032 0.407178 0.149 Uiso 0.423(13) 1 calc R U P C 1
H76B H -0.086991 0.646489 0.459358 0.149 Uiso 0.423(13) 1 calc R U P C 1
H76C H -0.082757 0.570578 0.430467 0.149 Uiso 0.423(13) 1 calc R U P C 1
C77T C 0.0499(19) 0.6974(14) 0.4164(7) 0.059(5) Uani 0.423(13) 1 d D . P C 1
H77A H 0.120663 0.680461 0.410804 0.089 Uiso 0.423(13) 1 calc R U P C 1
H77B H 0.033533 0.723755 0.443034 0.089 Uiso 0.423(13) 1 calc R U P C 1
H77C H 0.003339 0.749501 0.391126 0.089 Uiso 0.423(13) 1 calc R U P C 1
C78T C 0.112(3) 0.5227(18) 0.4622(7) 0.112(11) Uani 0.423(13) 1 d D . P C 1
H78A H 0.130336 0.454055 0.458838 0.168 Uiso 0.423(13) 1 calc R U P C 1
H78B H 0.078766 0.532458 0.489562 0.168 Uiso 0.423(13) 1 calc R U P C 1
H78C H 0.173355 0.530262 0.463375 0.168 Uiso 0.423(13) 1 calc R U P C 1
S8 S 0.41448(14) 0.40460(15) 0.33396(7) 0.0533(4) Uani 1 1 d . . . . .
C81T C 0.5032(6) 0.4277(7) 0.3641(3) 0.066(2) Uani 1 1 d D . . . .
C82T C 0.599(2) 0.325(2) 0.3797(18) 0.132(16) Uani 0.34(2) 1 d D . P D 1
H82A H 0.589550 0.286841 0.407645 0.198 Uiso 0.34(2) 1 calc R U P D 1
H82B H 0.657811 0.335919 0.384133 0.198 Uiso 0.34(2) 1 calc R U P D 1
H82C H 0.612410 0.285251 0.357381 0.198 Uiso 0.34(2) 1 calc R U P D 1
C83T C 0.464(4) 0.450(5) 0.4082(11) 0.129(16) Uani 0.34(2) 1 d D . P D 1
H83A H 0.400869 0.515310 0.402773 0.193 Uiso 0.34(2) 1 calc R U P D 1
H83B H 0.515758 0.452208 0.425801 0.193 Uiso 0.34(2) 1 calc R U P D 1
H83C H 0.449588 0.395028 0.424269 0.193 Uiso 0.34(2) 1 calc R U P D 1
C84T C 0.524(3) 0.513(3) 0.3392(14) 0.114(15) Uani 0.34(2) 1 d D . P D 1
H84A H 0.563934 0.491200 0.314649 0.171 Uiso 0.34(2) 1 calc R U P D 1
H84B H 0.561487 0.527459 0.359130 0.171 Uiso 0.34(2) 1 calc R U P D 1
H84C H 0.458303 0.574066 0.327534 0.171 Uiso 0.34(2) 1 calc R U P D 1
C85T C 0.5943(10) 0.4068(16) 0.3370(5) 0.085(5) Uani 0.66(2) 1 d D . P D 2
H85A H 0.627352 0.335330 0.335102 0.127 Uiso 0.66(2) 1 calc R U P D 2
H85B H 0.643488 0.419683 0.351285 0.127 Uiso 0.66(2) 1 calc R U P D 2
H85C H 0.570859 0.452016 0.307251 0.127 Uiso 0.66(2) 1 calc R U P D 2
C86T C 0.5334(15) 0.3539(16) 0.4085(5) 0.088(7) Uani 0.66(2) 1 d D . P D 2
H86A H 0.474058 0.372110 0.425725 0.133 Uiso 0.66(2) 1 calc R U P D 2
H86B H 0.588134 0.356632 0.424014 0.133 Uiso 0.66(2) 1 calc R U P D 2
H86C H 0.557747 0.284490 0.404706 0.133 Uiso 0.66(2) 1 calc R U P D 2
C87T C 0.4513(16) 0.5407(10) 0.3633(8) 0.104(7) Uani 0.66(2) 1 d D . P D 2
H87A H 0.434731 0.581039 0.332539 0.157 Uiso 0.66(2) 1 calc R U P D 2
H87B H 0.497395 0.555356 0.378686 0.157 Uiso 0.66(2) 1 calc R U P D 2
H87C H 0.388231 0.558731 0.377974 0.157 Uiso 0.66(2) 1 calc R U P D 2
N1A N 0.4520(12) 0.4432(8) 0.1104(6) 0.066(3) Uani 0.5 1 d D U P A .
C1A C 0.5456(14) 0.4140(13) 0.0982(6) 0.086(4) Uani 0.5 1 d D U P A -1
H1A H 0.601374 0.385328 0.120283 0.103 Uiso 0.5 1 calc R U P A -1
C2A C 0.5641(16) 0.4241(13) 0.0547(5) 0.088(4) Uani 0.5 1 d D U P A -1
H2A H 0.632801 0.400276 0.047528 0.105 Uiso 0.5 1 calc R U P A -1
C3A C 0.4861(14) 0.4679(12) 0.0206(6) 0.067(4) Uani 0.5 1 d D U P A -1
C4A C 0.3905(17) 0.4941(17) 0.0357(6) 0.088(4) Uani 0.5 1 d D U P A -1
H4A H 0.332843 0.524795 0.014465 0.105 Uiso 0.5 1 calc R U P A -1
C5A C 0.3747(16) 0.4780(16) 0.0798(5) 0.086(4) Uani 0.5 1 d D U P A -1
H5A H 0.308526 0.491829 0.088279 0.103 Uiso 0.5 1 calc R U P A -1
N2A N 0.5345(12) 0.5349(8) -0.1169(6) 0.066(3) Uani 0.5 1 d D U P . .
C6A C 0.4445(15) 0.5473(13) -0.1035(6) 0.086(4) Uani 0.5 1 d D U P A -1
H6A H 0.389038 0.571460 -0.125217 0.103 Uiso 0.5 1 calc R U P A -1
C7A C 0.4279(15) 0.5266(13) -0.0597(5) 0.088(4) Uani 0.5 1 d D U P A -1
H7A H 0.362138 0.536023 -0.052250 0.105 Uiso 0.5 1 calc R U P A -1
C8A C 0.5045(14) 0.4925(12) -0.0259(6) 0.067(4) Uani 0.5 1 d D U P A -1
C9A C 0.5992(17) 0.4771(17) -0.0398(6) 0.088(4) Uani 0.5 1 d D U P A -1
H9A H 0.656561 0.451087 -0.018921 0.105 Uiso 0.5 1 calc R U P A -1
C10A C 0.6083(16) 0.5002(15) -0.0844(5) 0.086(4) Uani 0.5 1 d D U P A -1
H10A H 0.673535 0.490624 -0.092858 0.103 Uiso 0.5 1 calc R U P A -1
N1B N 0.1719(5) 0.2655(5) 0.4642(2) 0.0528(15) Uani 1 1 d . . . . .
C1B C 0.1254(6) 0.2142(6) 0.4860(2) 0.0530(18) Uani 1 1 d . . . . .
H1B H 0.057940 0.232831 0.475382 0.064 Uiso 1 1 calc R U . . .
C2B C 0.1724(6) 0.1349(6) 0.5234(2) 0.0500(17) Uani 1 1 d . . . . .
H2B H 0.137320 0.100103 0.538022 0.060 Uiso 1 1 calc R U . . .
C3B C 0.2712(6) 0.1064(6) 0.5394(2) 0.0516(18) Uani 1 1 d . . . . .
C4B C 0.3194(6) 0.1584(6) 0.5167(3) 0.0564(19) Uani 1 1 d . . . . .
H4B H 0.387084 0.141013 0.526526 0.068 Uiso 1 1 calc R U . . .
C5B C 0.2672(7) 0.2370(6) 0.4792(3) 0.059(2) Uani 1 1 d . . . . .
H5B H 0.301189 0.271971 0.463538 0.071 Uiso 1 1 calc R U . . .
C6B C 0.4700(6) -0.1231(7) 0.6211(3) 0.066(2) Uani 1 1 d . . . . .
H6B H 0.540056 -0.171760 0.622173 0.080 Uiso 1 1 calc R U . . .
C7B C 0.4247(6) -0.0469(6) 0.5827(3) 0.061(2) Uani 1 1 d . . . . .
H7B H 0.463688 -0.043307 0.558424 0.073 Uiso 1 1 calc R U . . .
C8B C 0.3233(6) 0.0233(6) 0.5799(2) 0.0496(17) Uani 1 1 d . . . . .
C9B C 0.2700(6) 0.0144(6) 0.6165(3) 0.059(2) Uani 1 1 d . . . . .
H9B H 0.199310 0.060736 0.615926 0.071 Uiso 1 1 calc R U . . .
C10B C 0.3219(6) -0.0632(6) 0.6538(3) 0.058(2) Uani 1 1 d . . . . .
H10B H 0.285201 -0.068035 0.678760 0.069 Uiso 1 1 calc R U . . .
N2B N 0.4211(5) -0.1320(5) 0.6566(2) 0.0575(17) Uani 1 1 d . . . . .
N1C N -0.0254(4) 0.8317(5) 0.0918(2) 0.0597(18) Uani 1 1 d D . . . .
C1C C 0.0676(10) 0.8154(15) 0.0810(7) 0.065(5) Uani 0.5 1 d D . P E 1
H1C H 0.126324 0.758877 0.098296 0.078 Uiso 0.5 1 calc R U P E 1
C2C C 0.0801(12) 0.8795(12) 0.0449(6) 0.065(5) Uani 0.5 1 d D . P E 1
H2C H 0.147023 0.866220 0.037692 0.078 Uiso 0.5 1 calc R U P E 1
C3C C -0.0051(5) 0.9636(6) 0.0192(2) 0.069(3) Uani 1 1 d D . . . .
C4C C -0.1006(10) 0.9777(18) 0.0311(7) 0.065(5) Uani 0.5 1 d D . P E 1
H4C H -0.160791 1.033318 0.014339 0.078 Uiso 0.5 1 calc R U P E 1
C5C C -0.1082(13) 0.9107(13) 0.0674(6) 0.065(5) Uani 0.5 1 d D . P E 1
H5C H -0.174151 0.921233 0.075106 0.078 Uiso 0.5 1 calc R U P E 1
C6C C 0.0588(10) 0.8426(15) 0.0879(7) 0.060(5) Uani 0.5 1 d D . P E 2
H6C H 0.112472 0.803126 0.111113 0.071 Uiso 0.5 1 calc R U P E 2
C7C C 0.0744(12) 0.9069(13) 0.0528(6) 0.060(5) Uani 0.5 1 d D . P E 2
H7C H 0.135826 0.911799 0.051850 0.071 Uiso 0.5 1 calc R U P E 2
C8C C -0.0932(11) 0.9537(16) 0.0225(7) 0.060(5) Uani 0.5 1 d D . P E 2
H8C H -0.148135 0.992291 -0.000217 0.071 Uiso 0.5 1 calc R U P E 2
C9C C -0.1005(12) 0.8872(14) 0.0590(5) 0.060(5) Uani 0.5 1 d D . P E 2
H9C H -0.161103 0.880869 0.060792 0.071 Uiso 0.5 1 calc R U P E 2
O1F1 O 0.1355(13) 0.3002(13) 0.2149(6) 0.101(4) Uani 0.621(8) 1 d D . P A 1
O2F1 O 0.0599(10) 0.2363(9) 0.2618(4) 0.081(3) Uani 0.621(8) 1 d D . P A 1
C1F1 C 0.0932(11) 0.2481(11) 0.2253(4) 0.068(3) Uani 0.621(8) 1 d D . P A 1
C2F1 C 0.1032(11) 0.1721(11) 0.1984(4) 0.085(4) Uani 0.621(8) 1 d D . P A 1
F1F1 F 0.0177(13) 0.2300(15) 0.1693(7) 0.086(5) Uani 0.311(4) 1 d D U P A 1
F2F1 F 0.1801(15) 0.137(2) 0.1748(8) 0.103(6) Uani 0.311(4) 1 d D . P A 1
F3F1 F 0.0856(16) 0.0967(12) 0.2198(6) 0.080(4) Uani 0.311(4) 1 d D . P A 1
F4F1 F 0.1878(16) 0.0880(18) 0.2213(8) 0.102(6) Uani 0.311(4) 1 d D . P A 1
F5F1 F 0.0369(18) 0.140(2) 0.1958(10) 0.109(7) Uani 0.311(4) 1 d D . P A 1
F6F1 F 0.1405(18) 0.182(2) 0.1592(6) 0.106(7) Uani 0.311(4) 1 d D . P A 1
O3F1 O 0.1683(19) 0.2571(18) 0.1731(9) 0.109(7) Uani 0.379(8) 1 d D . P A 2
O4F1 O 0.108(2) 0.291(2) 0.2332(8) 0.101(4) Uani 0.379(8) 1 d D . P A 2
C3F1 C 0.108(3) 0.258(2) 0.2010(9) 0.094(8) Uani 0.379(8) 1 d D . P A 2
C4F1 C 0.0918(12) 0.1635(13) 0.2087(5) 0.066(5) Uani 0.379(8) 1 d D . P A 2
F7F1 F 0.0599(10) 0.1375(13) 0.2470(5) 0.086(5) Uani 0.379(8) 1 d D . P A 2
F8F1 F 0.0215(13) 0.1855(14) 0.1770(5) 0.078(5) Uani 0.379(8) 1 d D U P A 2
F9F1 F 0.1774(14) 0.0829(18) 0.2040(7) 0.120(9) Uani 0.379(8) 1 d D . P A 2
O1F2 O -0.2146(4) 0.7826(4) 0.13098(19) 0.0608(14) Uani 1 1 d D . . . .
O2F2 O -0.2922(4) 0.7882(4) 0.1936(2) 0.0629(15) Uani 1 1 d D . . . .
C1F2 C -0.2882(5) 0.8061(5) 0.1534(2) 0.0529(19) Uani 1 1 d D . . . .
C2F2 C -0.3923(5) 0.8697(6) 0.1264(3) 0.073(3) Uani 1 1 d D . . . .
F1F2 F -0.4078(11) 0.8180(12) 0.1017(6) 0.121(6) Uani 0.584(17) 1 d D U P F 1
F2F2 F -0.4713(7) 0.8901(11) 0.1516(4) 0.097(5) Uani 0.584(17) 1 d D U P F 1
F3F2 F -0.4049(10) 0.9579(9) 0.1043(6) 0.121(6) Uani 0.584(17) 1 d D U P F 1
F4F2 F -0.4436(14) 0.9576(11) 0.1373(6) 0.101(7) Uani 0.416(17) 1 d D U P F 2
F5F2 F -0.3870(10) 0.9005(14) 0.0825(3) 0.081(5) Uani 0.416(17) 1 d D U P F 2
F6F2 F -0.4468(17) 0.8235(17) 0.1278(8) 0.129(9) Uani 0.416(17) 1 d D U P F 2
O1F3 O -0.1810(5) 0.5324(6) 0.3837(2) 0.090(2) Uani 1 1 d D . . . .
O2F3 O -0.0569(6) 0.3722(6) 0.4119(2) 0.088(2) Uani 1 1 d D . . . .
C1F3 C -0.1430(6) 0.4463(7) 0.4084(3) 0.076(2) Uani 1 1 d D . . . .
C2F3 C -0.2237(10) 0.4515(14) 0.4410(4) 0.102(4) Uani 0.5 1 d D . P G 1
C3F3 C -0.2057(12) 0.4044(14) 0.4378(4) 0.102(4) Uani 0.5 1 d D . P G 2
F1F3 F -0.3170(12) 0.4875(18) 0.4218(5) 0.130(8) Uani 0.5 1 d D . P G 1
F2F3 F -0.1984(18) 0.3578(14) 0.4648(8) 0.169(9) Uani 0.5 1 d D . P G 1
F3F3 F -0.2363(12) 0.5075(15) 0.4697(4) 0.133(6) Uani 0.5 1 d D . P G 1
F4F3 F -0.1566(16) 0.3409(19) 0.4763(5) 0.142(8) Uani 0.5 1 d D . P G 2
F5F3 F -0.2897(18) 0.4800(15) 0.4470(9) 0.196(11) Uani 0.5 1 d D . P G 2
F6F3 F -0.2383(13) 0.3500(15) 0.4217(5) 0.131(6) Uani 0.5 1 d D . P G 2
O1F4 O 0.6641(4) 0.2418(4) 0.25950(18) 0.0588(14) Uani 1 1 d D . . . .
O2F4 O 0.6016(4) 0.3890(4) 0.2073(2) 0.0673(16) Uani 1 1 d D . . . .
C1F4 C 0.6654(5) 0.3012(5) 0.2258(2) 0.0519(18) Uani 1 1 d D . . . .
C2F4 C 0.7627(6) 0.2583(6) 0.2017(3) 0.059(2) Uani 1 1 d D . . . .
F1F4 F 0.7575(5) 0.1984(4) 0.1777(2) 0.0820(16) Uani 1 1 d . . . . .
F2F4 F 0.7757(5) 0.3288(4) 0.1735(2) 0.094(2) Uani 1 1 d . . . . .
F3F4 F 0.8458(4) 0.1993(5) 0.2286(3) 0.098(2) Uani 1 1 d . . . . .
O1F6 O 0.0971(6) 0.8018(5) 0.3187(2) 0.0808(18) Uani 1 1 d D . . . .
O2F6 O 0.2301(19) 0.6862(11) 0.3031(8) 0.110(7) Uani 0.5 1 d D U P A 1
O3F6 O 0.2313(15) 0.7166(14) 0.2842(6) 0.096(6) Uani 0.5 1 d D U P A 2
C1F6 C 0.1857(7) 0.7703(7) 0.3100(4) 0.085(3) Uani 1 1 d D . . . .
C2F6 C 0.2356(7) 0.8326(6) 0.3190(3) 0.085(2) Uani 1 1 d D . . . .
F3F6 F 0.2233(16) 0.8509(15) 0.3592(4) 0.117(6) Uani 0.5 1 d D . P H 1
F1F6 F 0.1934(16) 0.9204(11) 0.2903(5) 0.119(7) Uani 0.5 1 d D . P H 1
F2F6 F 0.3357(9) 0.7883(16) 0.3174(9) 0.157(9) Uani 0.5 1 d D . P H 1
F4F6 F 0.2838(18) 0.7967(15) 0.3584(5) 0.132(7) Uani 0.5 1 d D . P H 2
F5F6 F 0.1668(14) 0.9296(9) 0.3153(7) 0.118(6) Uani 0.5 1 d D . P H 2
F6F6 F 0.3024(15) 0.8380(19) 0.2910(6) 0.133(7) Uani 0.5 1 d D . P H 2
O1D1 O -0.2328(14) 0.769(2) 0.3010(7) 0.076(4) Uani 0.5 1 d D U P I 1
C1D1 C -0.3230(13) 0.7917(12) 0.2973(7) 0.071(4) Uani 0.5 1 d D . P I 1
H1D1 H -0.352181 0.810190 0.267772 0.086 Uiso 0.5 1 calc R U P I 1
N1D1 N -0.3827(12) 0.7945(10) 0.3260(6) 0.077(3) Uani 0.5 1 d D . P I 1
C2D1 C -0.3513(17) 0.778(2) 0.3719(7) 0.104(7) Uani 0.5 1 d D . P I 1
H2DA H -0.276853 0.749445 0.375992 0.156 Uiso 0.5 1 calc R U P I 1
H2DB H -0.370907 0.729376 0.390311 0.156 Uiso 0.5 1 calc R U P I 1
H2DC H -0.384823 0.842797 0.380651 0.156 Uiso 0.5 1 calc R U P I 1
C3D1 C -0.4859(14) 0.814(2) 0.3165(13) 0.122(10) Uani 0.5 1 d D . P I 1
H3DA H -0.534629 0.882142 0.319779 0.182 Uiso 0.5 1 calc R U P I 1
H3DB H -0.498164 0.762413 0.337054 0.182 Uiso 0.5 1 calc R U P I 1
H3DC H -0.494838 0.809612 0.286107 0.182 Uiso 0.5 1 calc R U P I 1
O2D1 O -0.2267(15) 0.752(2) 0.3145(7) 0.076(4) Uani 0.5 1 d D . P I 2
C4D1 C -0.2919(12) 0.7622(16) 0.3406(8) 0.085(5) Uani 0.5 1 d D . P I 2
H4D1 H -0.266392 0.740318 0.370871 0.103 Uiso 0.5 1 calc R U P I 2
N2D1 N -0.3856(12) 0.7958(11) 0.3341(6) 0.077(3) Uani 0.5 1 d D . P I 2
C5D1 C -0.4375(17) 0.8384(16) 0.2900(6) 0.096(6) Uani 0.5 1 d D . P I 2
H5DA H -0.479123 0.912772 0.285105 0.144 Uiso 0.5 1 calc R U P I 2
H5DB H -0.481784 0.808546 0.286568 0.144 Uiso 0.5 1 calc R U P I 2
H5DC H -0.386797 0.822830 0.268362 0.144 Uiso 0.5 1 calc R U P I 2
C6D1 C -0.4492(18) 0.794(2) 0.3696(8) 0.115(10) Uani 0.5 1 d D . P I 2
H6DA H -0.435521 0.723980 0.382397 0.173 Uiso 0.5 1 calc R U P I 2
H6DB H -0.521459 0.836900 0.358167 0.173 Uiso 0.5 1 calc R U P I 2
H6DC H -0.433950 0.821501 0.392493 0.173 Uiso 0.5 1 calc R U P I 2
O1D2 O 0.0014(8) 0.0615(7) 0.5662(3) 0.108(3) Uani 1 1 d D . . . .
C1D2 C 0.0104(8) 0.0328(6) 0.6069(3) 0.081(3) Uani 1 1 d D . . . .
H1DA H -0.023349 0.079883 0.624609 0.097 Uiso 0.5 1 calc R U P J 2
H1D2 H -0.026537 0.084922 0.621952 0.097 Uiso 0.5 1 calc R U P K 1
N1D2 N 0.0647(15) -0.0611(9) 0.6326(7) 0.088(3) Uani 0.5 1 d D . P L 1
C2D2 C 0.128(3) -0.1452(17) 0.6133(14) 0.111(10) Uani 0.5 1 d D . P L 1
H2DD H 0.139558 -0.118444 0.583308 0.166 Uiso 0.5 1 calc R U P L 1
H2DE H 0.092605 -0.185372 0.612023 0.166 Uiso 0.5 1 calc R U P L 1
H2DF H 0.193232 -0.188797 0.631354 0.166 Uiso 0.5 1 calc R U P L 1
C3D2 C 0.063(3) -0.082(2) 0.6798(6) 0.085(6) Uani 0.5 1 d D . P L 1
H3DD H 0.131694 -0.108240 0.693901 0.128 Uiso 0.5 1 calc R U P L 1
H3DE H 0.039430 -0.132863 0.689425 0.128 Uiso 0.5 1 calc R U P L 1
H3DF H 0.015806 -0.018599 0.688187 0.128 Uiso 0.5 1 calc R U P L 1
N2D2 N 0.0690(17) -0.0664(9) 0.6250(7) 0.088(3) Uani 0.5 1 d D . P L 2
C4D2 C 0.107(4) -0.136(2) 0.5962(15) 0.131(14) Uani 0.5 1 d D . P L 2
H4DA H 0.078815 -0.097555 0.565731 0.197 Uiso 0.5 1 calc R U P L 2
H4DB H 0.086542 -0.188847 0.605359 0.197 Uiso 0.5 1 calc R U P L 2
H4DC H 0.182037 -0.167486 0.598094 0.197 Uiso 0.5 1 calc R U P L 2
C5D2 C 0.094(4) -0.105(3) 0.6721(8) 0.15(2) Uani 0.5 1 d D . P L 2
H5DD H 0.056983 -0.048618 0.686583 0.225 Uiso 0.5 1 calc R U P L 2
H5DE H 0.168119 -0.132669 0.678917 0.225 Uiso 0.5 1 calc R U P L 2
H5DF H 0.075190 -0.158449 0.682738 0.225 Uiso 0.5 1 calc R U P L 2
O1D3 O 0.5208(8) 0.1750(11) 0.5021(4) 0.152(4) Uani 1 1 d D . . . .
C1D3 C 0.6083(10) 0.1589(11) 0.5040(5) 0.120(4) Uani 1 1 d D . . . .
H1D3 H 0.661359 0.106698 0.492764 0.144 Uiso 0.5 1 calc R U P M 1
H1DB H 0.650520 0.102706 0.491868 0.144 Uiso 0.5 1 calc R U P N 2
N1D3 N 0.6242(14) 0.2200(17) 0.5232(9) 0.088(4) Uani 0.5 1 d D U P O 1
C2D3 C 0.542(3) 0.296(3) 0.5410(17) 0.20(2) Uani 0.5 1 d D . P O 1
H2DG H 0.567512 0.333894 0.553806 0.297 Uiso 0.5 1 calc R U P O 1
H2DH H 0.487427 0.343467 0.517331 0.297 Uiso 0.5 1 calc R U P O 1
H2DI H 0.514533 0.262193 0.563973 0.297 Uiso 0.5 1 calc R U P O 1
C3D3 C 0.724(2) 0.211(4) 0.5275(14) 0.174(19) Uani 0.5 1 d D . P O 1
H3DG H 0.721671 0.262379 0.542368 0.262 Uiso 0.5 1 calc R U P O 1
H3DH H 0.772465 0.142568 0.544848 0.262 Uiso 0.5 1 calc R U P O 1
H3DI H 0.747587 0.222808 0.498040 0.262 Uiso 0.5 1 calc R U P O 1
N2D3 N 0.6628(13) 0.1967(16) 0.5182(9) 0.088(4) Uani 0.5 1 d D . P O 2
C4D3 C 0.615(4) 0.290(2) 0.5327(12) 0.172(17) Uani 0.5 1 d D . P O 2
H4DD H 0.667272 0.305625 0.541883 0.258 Uiso 0.5 1 calc R U P O 2
H4DE H 0.568294 0.346467 0.508427 0.258 Uiso 0.5 1 calc R U P O 2
H4DF H 0.575763 0.282550 0.557758 0.258 Uiso 0.5 1 calc R U P O 2
C5D3 C 0.7718(14) 0.148(3) 0.5161(18) 0.19(2) Uani 0.5 1 d D . P O 2
H5DG H 0.800345 0.184979 0.527785 0.281 Uiso 0.5 1 calc R U P O 2
H5DH H 0.802504 0.077035 0.533867 0.281 Uiso 0.5 1 calc R U P O 2
H5DI H 0.786811 0.148268 0.485370 0.281 Uiso 0.5 1 calc R U P O 2

loop_
_atom_site_aniso_label
_atom_site_aniso_U_11
_atom_site_aniso_U_22
_atom_site_aniso_U_33
_atom_site_aniso_U_23
_atom_site_aniso_U_13
_atom_site_aniso_U_12
Cl1 0.0340(7) 0.0313(7) 0.0363(7) -0.0041(5) 0.0014(6) -0.0165(6)
Ag1A 0.0379(7) 0.0529(9) 0.0395(6) -0.0055(5) 0.0023(4) -0.0129(5)
Ag1B 0.0549(15) 0.0586(17) 0.0492(12) 0.0017(11) -0.0007(10) -0.0151(11)
Ag2 0.0487(3) 0.0455(3) 0.0553(3) -0.0006(2) 0.0056(2) -0.0218(3)
Ag3 0.0380(3) 0.0566(3) 0.0449(3) -0.0073(2) -0.0004(2) -0.0117(2)
Ag4 0.0461(3) 0.0400(3) 0.0428(3) -0.0058(2) 0.0129(2) -0.0162(2)
Ag5 0.0454(3) 0.0346(3) 0.0646(4) -0.0010(2) 0.0070(3) -0.0130(2)
Ag6 0.0768(4) 0.0530(3) 0.0517(3) 0.0009(3) -0.0077(3) -0.0349(3)
Ag7 0.0434(3) 0.0854(5) 0.0494(3) -0.0072(3) 0.0038(3) -0.0223(3)
Ag8 0.0407(3) 0.0536(3) 0.0662(4) -0.0025(3) 0.0027(3) -0.0202(3)
Ag10 0.0510(3) 0.0400(3) 0.0427(3) 0.0048(2) 0.0003(2) -0.0188(2)
Ag11 0.0533(3) 0.0387(3) 0.0567(3) 0.0006(2) 0.0031(3) -0.0253(2)
Ag12 0.0457(3) 0.0486(3) 0.0525(3) -0.0088(2) 0.0047(2) -0.0209(2)
Ag13 0.0695(4) 0.0366(3) 0.0370(3) -0.0035(2) 0.0096(2) -0.0165(3)
Ag15 0.0433(3) 0.0487(3) 0.0499(3) 0.0061(2) 0.0031(2) -0.0108(2)
Ag16 0.0499(3) 0.0578(4) 0.0498(3) 0.0087(3) 0.0194(3) -0.0077(3)
S1 0.0538(11) 0.0523(10) 0.0379(9) -0.0019(8) -0.0012(8) -0.0164(9)
C11T 0.112(7) 0.087(6) 0.054(5) -0.025(4) -0.014(5) -0.035(5)
C12T 0.137(17) 0.102(11) 0.076(15) -0.059(11) 0.013(13) -0.053(11)
C13T 0.20(3) 0.143(18) 0.046(11) -0.011(11) -0.013(14) -0.060(19)
C14T 0.103(13) 0.19(3) 0.13(2) -0.09(2) -0.010(15) -0.057(16)
C15T 0.20(2) 0.18(3) 0.078(17) -0.031(17) -0.011(18) -0.13(2)
C16T 0.16(2) 0.15(2) 0.11(2) -0.070(18) 0.020(17) -0.035(15)
C17T 0.107(15) 0.107(12) 0.060(11) -0.027(8) -0.043(10) -0.036(10)
S2 0.0337(8) 0.0351(8) 0.0556(10) -0.0046(7) -0.0006(7) -0.0204(7)
C21T 0.029(3) 0.038(3) 0.078(5) -0.003(3) 0.000(3) -0.020(3)
C22T 0.055(5) 0.045(4) 0.087(6) -0.002(4) -0.003(4) -0.034(4)
C23T 0.057(5) 0.063(5) 0.085(6) -0.009(4) -0.012(4) -0.041(4)
C24T 0.035(4) 0.050(4) 0.108(7) -0.017(4) 0.012(4) -0.023(3)
S3 0.0392(8) 0.0276(7) 0.0393(8) -0.0030(6) 0.0055(6) -0.0152(6)
C31T 0.066(5) 0.029(3) 0.072(5) -0.004(3) 0.013(4) -0.025(3)
C32T 0.087(7) 0.039(4) 0.105(8) -0.027(5) 0.028(6) -0.028(5)
C33T 0.115(9) 0.036(4) 0.074(6) 0.010(4) 0.010(6) -0.027(5)
C34T 0.097(8) 0.065(6) 0.165(12) -0.038(7) 0.045(8) -0.061(6)
S4 0.0416(9) 0.0501(10) 0.0421(9) -0.0071(8) 0.0115(7) -0.0095(8)
C41T 0.050(4) 0.066(5) 0.068(5) -0.034(4) 0.021(3) -0.020(4)
C42T 0.070(9) 0.099(14) 0.095(13) -0.054(11) 0.020(8) -0.043(10)
C43T 0.060(8) 0.046(7) 0.091(9) -0.030(6) 0.005(6) -0.010(6)
C44T 0.071(10) 0.101(13) 0.069(8) -0.042(8) 0.027(7) -0.038(9)
C45T 0.093(18) 0.086(19) 0.106(15) -0.051(15) -0.009(14) -0.025(16)
C46T 0.14(3) 0.065(16) 0.13(2) -0.032(15) 0.05(2) -0.047(19)
C47T 0.062(12) 0.15(3) 0.15(3) -0.10(3) 0.048(15) -0.048(18)
S5A 0.0349(16) 0.0463(10) 0.050(4) 0.014(3) -0.002(3) -0.0184(11)
C51T 0.058(5) 0.072(5) 0.084(7) 0.014(5) -0.002(5) -0.043(4)
C52T 0.064(9) 0.082(10) 0.130(11) 0.002(9) -0.022(8) -0.054(8)
C53T 0.080(9) 0.053(6) 0.169(17) 0.030(8) -0.020(9) -0.043(6)
C54T 0.194(19) 0.22(2) 0.123(11) -0.033(12) 0.072(12) -0.173(17)
S5B 0.0349(16) 0.0463(10) 0.050(4) 0.014(3) -0.002(3) -0.0184(11)
C55T 0.058(5) 0.072(5) 0.084(7) 0.014(5) -0.002(5) -0.043(4)
C56T 0.16(3) 0.16(3) 0.139(18) -0.049(18) 0.020(18) -0.11(2)
C57T 0.096(19) 0.09(2) 0.108(14) 0.039(14) -0.010(15) -0.056(16)
C58T 0.067(10) 0.10(2) 0.16(3) 0.012(18) 0.004(14) -0.040(12)
S6 0.0427(9) 0.0270(7) 0.0557(10) -0.0024(7) -0.0026(7) -0.0148(7)
C61T 0.050(4) 0.029(3) 0.064(5) -0.008(3) 0.007(3) -0.018(3)
C62T 0.083(6) 0.042(4) 0.079(6) -0.019(4) 0.018(5) -0.036(4)
C63T 0.060(5) 0.029(3) 0.082(6) -0.011(4) -0.009(4) -0.012(3)
C64T 0.048(4) 0.031(3) 0.096(6) -0.009(4) 0.011(4) -0.021(3)
S7 0.0501(9) 0.0387(8) 0.0379(8) -0.0127(7) 0.0088(7) -0.0211(7)
C71T 0.076(6) 0.040(6) 0.043(5) -0.016(4) 0.012(4) -0.033(4)
C72T 0.093(10) 0.083(11) 0.050(8) -0.025(8) 0.006(7) -0.054(9)
C73T 0.099(13) 0.056(8) 0.039(7) -0.019(6) 0.025(8) -0.039(9)
C74T 0.077(9) 0.045(6) 0.056(8) -0.020(6) 0.016(7) -0.017(6)
C75T 0.076(6) 0.040(6) 0.043(5) -0.016(4) 0.012(4) -0.033(4)
C76T 0.109(12) 0.18(3) 0.091(17) -0.102(18) 0.063(12) -0.103(15)
C77T 0.086(16) 0.055(9) 0.053(11) -0.021(8) 0.023(10) -0.044(11)
C78T 0.18(2) 0.072(14) 0.037(10) -0.016(8) -0.019(14) -0.023(17)
S8 0.0372(9) 0.0505(10) 0.0658(12) -0.0095(9) -0.0020(8) -0.0174(8)
C81T 0.047(4) 0.083(5) 0.064(5) -0.003(4) -0.009(4) -0.034(4)
C82T 0.066(18) 0.132(19) 0.15(4) 0.00(2) -0.06(2) -0.021(13)
C83T 0.18(4) 0.21(4) 0.101(18) -0.08(3) 0.05(2) -0.16(3)
C84T 0.09(3) 0.15(3) 0.12(3) 0.02(2) -0.02(2) -0.09(2)
C85T 0.067(8) 0.132(15) 0.065(8) 0.003(9) -0.005(6) -0.066(9)
C86T 0.091(13) 0.132(15) 0.057(8) 0.014(9) -0.014(8) -0.080(13)
C87T 0.102(13) 0.092(8) 0.129(17) -0.026(9) -0.031(12) -0.053(9)
N1A 0.058(4) 0.071(5) 0.056(4) -0.003(3) 0.015(3) -0.027(3)
C1A 0.062(4) 0.122(8) 0.055(3) -0.004(4) 0.017(3) -0.037(4)
C2A 0.069(4) 0.114(8) 0.055(3) -0.003(5) 0.020(3) -0.033(5)
C3A 0.063(5) 0.055(9) 0.052(4) 0.005(6) 0.018(3) -0.012(6)
C4A 0.069(4) 0.114(8) 0.055(3) -0.003(5) 0.020(3) -0.033(5)
C5A 0.062(4) 0.122(8) 0.055(3) -0.004(4) 0.017(3) -0.037(4)
N2A 0.058(4) 0.071(5) 0.056(4) -0.003(3) 0.015(3) -0.027(3)
C6A 0.062(4) 0.122(8) 0.055(3) -0.004(4) 0.017(3) -0.037(4)
C7A 0.069(4) 0.114(8) 0.055(3) -0.003(5) 0.020(3) -0.033(5)
C8A 0.063(5) 0.055(9) 0.052(4) 0.005(6) 0.018(3) -0.012(6)
C9A 0.069(4) 0.114(8) 0.055(3) -0.003(5) 0.020(3) -0.033(5)
C10A 0.062(4) 0.122(8) 0.055(3) -0.004(4) 0.017(3) -0.037(4)
N1B 0.059(4) 0.042(3) 0.039(3) 0.000(3) 0.004(3) -0.014(3)
C1B 0.048(4) 0.049(4) 0.044(4) -0.003(3) 0.014(3) -0.013(3)
C2B 0.050(4) 0.043(4) 0.041(4) -0.003(3) 0.012(3) -0.013(3)
C3B 0.055(4) 0.043(4) 0.041(4) 0.000(3) 0.008(3) -0.015(3)
C4B 0.053(4) 0.060(5) 0.049(4) -0.001(4) -0.002(3) -0.027(4)
C5B 0.078(6) 0.053(4) 0.044(4) 0.000(3) 0.011(4) -0.036(4)
C6B 0.044(4) 0.054(5) 0.064(5) 0.007(4) 0.008(4) -0.004(4)
C7B 0.046(4) 0.060(5) 0.053(4) 0.003(4) 0.014(3) -0.014(4)
C8B 0.049(4) 0.042(4) 0.046(4) 0.001(3) 0.005(3) -0.016(3)
C9B 0.053(4) 0.043(4) 0.049(4) 0.004(3) 0.011(3) -0.004(3)
C10B 0.049(4) 0.048(4) 0.048(4) 0.004(3) 0.012(3) -0.008(3)
N2B 0.051(4) 0.045(3) 0.053(4) 0.007(3) 0.008(3) -0.013(3)
N1C 0.052(4) 0.059(4) 0.051(4) 0.015(3) -0.003(3) -0.024(3)
C1C 0.059(7) 0.058(8) 0.055(8) 0.020(7) -0.011(5) -0.022(5)
C2C 0.059(7) 0.058(8) 0.055(8) 0.020(7) -0.011(5) -0.022(5)
C3C 0.054(5) 0.069(6) 0.058(5) 0.023(4) -0.005(4) -0.026(4)
C4C 0.059(7) 0.058(8) 0.055(8) 0.020(7) -0.011(5) -0.022(5)
C5C 0.059(7) 0.058(8) 0.055(8) 0.020(7) -0.011(5) -0.022(5)
C6C 0.055(6) 0.063(8) 0.051(7) 0.012(6) -0.004(5) -0.031(5)
C7C 0.055(6) 0.063(8) 0.051(7) 0.012(6) -0.004(5) -0.031(5)
C8C 0.055(6) 0.063(8) 0.051(7) 0.012(6) -0.004(5) -0.031(5)
C9C 0.055(6) 0.063(8) 0.051(7) 0.012(6) -0.004(5) -0.031(5)
O1F1 0.123(11) 0.106(7) 0.134(11) -0.064(8) 0.057(8) -0.089(7)
O2F1 0.097(8) 0.074(7) 0.084(7) -0.022(6) 0.007(6) -0.049(6)
C1F1 0.053(8) 0.070(8) 0.101(8) -0.030(7) 0.010(7) -0.042(7)
C2F1 0.084(9) 0.098(10) 0.104(9) -0.047(7) 0.017(6) -0.059(8)
F1F1 0.088(7) 0.102(9) 0.102(9) -0.042(7) 0.009(6) -0.065(7)
F2F1 0.089(10) 0.110(19) 0.131(13) -0.057(11) 0.032(10) -0.054(11)
F3F1 0.088(11) 0.074(9) 0.117(13) -0.070(7) 0.034(8) -0.050(9)
F4F1 0.096(10) 0.099(12) 0.128(14) -0.056(11) 0.023(10) -0.048(9)
F5F1 0.112(12) 0.108(13) 0.150(17) -0.042(10) 0.014(10) -0.082(12)
F6F1 0.093(11) 0.12(2) 0.124(11) -0.055(10) 0.038(10) -0.050(12)
O3F1 0.112(17) 0.101(16) 0.141(17) -0.049(14) 0.050(14) -0.065(14)
O4F1 0.123(11) 0.106(7) 0.134(11) -0.064(8) 0.057(8) -0.089(7)
C3F1 0.11(2) 0.102(16) 0.120(15) -0.057(13) 0.040(14) -0.083(17)
C4F1 0.058(11) 0.067(12) 0.086(10) -0.039(9) 0.020(7) -0.033(9)
F7F1 0.052(8) 0.087(11) 0.100(9) 0.004(8) 0.009(6) -0.030(7)
F8F1 0.093(8) 0.083(9) 0.096(8) -0.022(6) 0.007(6) -0.071(7)
F9F1 0.120(14) 0.095(12) 0.123(19) -0.068(13) 0.042(11) -0.018(11)
O1F2 0.050(3) 0.059(3) 0.067(4) -0.001(3) -0.007(3) -0.026(3)
O2F2 0.046(3) 0.058(3) 0.074(4) 0.006(3) 0.001(3) -0.026(3)
C1F2 0.044(4) 0.042(4) 0.072(5) -0.001(4) -0.001(4) -0.024(3)
C2F2 0.052(5) 0.076(6) 0.082(7) -0.004(5) -0.008(5) -0.030(5)
F1F2 0.086(8) 0.154(11) 0.127(10) -0.059(9) -0.015(7) -0.049(7)
F2F2 0.044(5) 0.100(9) 0.128(9) -0.019(7) -0.003(5) -0.023(5)
F3F2 0.089(8) 0.081(8) 0.146(12) 0.040(8) -0.036(8) -0.029(7)
F4F2 0.083(10) 0.070(10) 0.100(11) -0.031(8) -0.019(8) 0.009(7)
F5F2 0.057(7) 0.094(10) 0.061(7) -0.004(7) -0.014(6) -0.015(7)
F6F2 0.110(12) 0.155(14) 0.151(15) 0.004(10) -0.015(10) -0.103(11)
O1F3 0.065(4) 0.101(5) 0.081(5) -0.005(4) 0.032(3) -0.030(4)
O2F3 0.081(4) 0.099(5) 0.079(5) 0.017(4) -0.001(4) -0.056(4)
C1F3 0.076(5) 0.111(6) 0.049(4) -0.005(4) 0.005(4) -0.057(4)
C2F3 0.100(6) 0.184(11) 0.052(5) -0.007(5) 0.006(4) -0.101(7)
C3F3 0.100(6) 0.184(11) 0.052(5) -0.007(5) 0.006(4) -0.101(7)
F1F3 0.096(7) 0.27(2) 0.060(8) -0.028(10) 0.017(6) -0.124(11)
F2F3 0.156(18) 0.208(13) 0.16(2) 0.032(12) 0.031(14) -0.131(14)
F3F3 0.130(13) 0.257(18) 0.062(7) -0.049(9) 0.039(7) -0.127(14)
F4F3 0.169(15) 0.28(2) 0.044(6) 0.019(8) -0.015(8) -0.188(15)
F5F3 0.186(19) 0.195(15) 0.23(3) -0.037(15) 0.134(18) -0.117(11)
F6F3 0.131(12) 0.220(16) 0.090(9) 0.002(10) -0.021(8) -0.140(12)
O1F4 0.044(3) 0.050(3) 0.066(3) 0.004(3) 0.002(2) -0.017(2)
O2F4 0.050(3) 0.049(3) 0.080(4) 0.005(3) 0.011(3) -0.015(3)
C1F4 0.040(4) 0.040(4) 0.071(5) -0.009(4) 0.003(3) -0.018(3)
C2F4 0.050(4) 0.036(4) 0.094(6) -0.020(4) 0.017(4) -0.021(3)
F1F4 0.087(4) 0.054(3) 0.115(5) -0.042(3) 0.030(3) -0.033(3)
F2F4 0.084(4) 0.056(3) 0.161(6) -0.040(3) 0.072(4) -0.046(3)
F3F4 0.042(3) 0.106(5) 0.136(6) -0.042(4) 0.008(3) -0.021(3)
O1F6 0.113(5) 0.078(4) 0.069(4) -0.004(3) -0.002(4) -0.065(4)
O2F6 0.127(11) 0.070(8) 0.151(14) -0.034(9) 0.013(10) -0.058(7)
O3F6 0.092(9) 0.075(9) 0.110(10) -0.032(8) -0.027(7) -0.024(7)
C1F6 0.091(6) 0.059(5) 0.108(8) -0.025(5) -0.005(5) -0.035(5)
C2F6 0.090(6) 0.066(5) 0.106(6) -0.013(5) -0.011(5) -0.044(5)
F3F6 0.171(18) 0.119(14) 0.101(7) -0.005(7) -0.030(9) -0.108(13)
F1F6 0.157(16) 0.095(10) 0.121(12) 0.021(9) -0.043(12) -0.093(10)
F2F6 0.096(8) 0.123(15) 0.26(3) -0.029(17) -0.005(12) -0.065(9)
F4F6 0.16(2) 0.122(16) 0.121(9) -0.014(10) -0.048(10) -0.072(13)
F5F6 0.126(12) 0.068(6) 0.179(19) -0.044(9) -0.003(12) -0.054(7)
F6F6 0.135(14) 0.19(2) 0.146(13) -0.064(14) 0.031(12) -0.121(14)
O1D1 0.067(4) 0.069(8) 0.097(9) -0.022(8) 0.032(5) -0.036(4)
C1D1 0.061(6) 0.039(8) 0.106(11) -0.018(8) 0.028(7) -0.018(7)
N1D1 0.052(4) 0.060(5) 0.111(7) -0.027(5) 0.029(4) -0.017(4)
C2D1 0.077(13) 0.12(2) 0.122(11) -0.076(15) 0.046(10) -0.037(14)
C3D1 0.060(10) 0.11(2) 0.21(3) -0.08(2) 0.029(12) -0.035(12)
O2D1 0.067(4) 0.069(8) 0.097(9) -0.022(8) 0.032(5) -0.036(4)
C4D1 0.061(7) 0.085(14) 0.119(14) -0.043(12) 0.034(7) -0.035(9)
N2D1 0.052(4) 0.060(5) 0.111(7) -0.027(5) 0.029(4) -0.017(4)
C5D1 0.071(12) 0.062(12) 0.109(10) -0.003(11) 0.032(8) -0.004(10)
C6D1 0.061(12) 0.14(2) 0.104(14) -0.018(16) 0.031(11) -0.019(14)
O1D2 0.142(8) 0.118(6) 0.088(4) -0.019(4) 0.018(5) -0.085(6)
C1D2 0.093(7) 0.075(5) 0.089(5) -0.015(4) 0.010(5) -0.055(5)
N1D2 0.088(6) 0.069(4) 0.118(7) -0.016(4) -0.006(6) -0.049(4)
C2D2 0.08(2) 0.092(12) 0.18(3) -0.047(15) 0.00(2) -0.044(12)
C3D2 0.079(14) 0.080(15) 0.110(8) 0.006(9) -0.035(9) -0.060(12)
N2D2 0.088(6) 0.069(4) 0.118(7) -0.016(4) -0.006(6) -0.049(4)
C4D2 0.07(2) 0.13(2) 0.20(3) -0.09(2) 0.01(2) -0.035(16)
C5D2 0.22(6) 0.11(3) 0.125(10) 0.012(14) -0.032(17) -0.10(3)
O1D3 0.125(8) 0.201(12) 0.157(10) -0.024(9) 0.019(7) -0.110(9)
C1D3 0.140(10) 0.127(10) 0.111(10) 0.007(7) -0.009(8) -0.091(9)
N1D3 0.102(8) 0.088(7) 0.072(6) 0.008(5) -0.001(7) -0.055(7)
C2D3 0.19(4) 0.20(4) 0.14(4) -0.06(3) 0.04(3) -0.04(3)
C3D3 0.15(2) 0.28(6) 0.13(3) 0.02(4) -0.01(3) -0.16(3)
N2D3 0.102(8) 0.088(7) 0.072(6) 0.008(5) -0.001(7) -0.055(7)
C4D3 0.29(5) 0.12(2) 0.08(2) -0.023(16) 0.01(3) -0.07(3)
C5D3 0.109(12) 0.12(2) 0.28(6) 0.06(3) 0.02(2) -0.058(15)

loop_
_atom_type_symbol
_atom_type_description
_atom_type_scat_dispersion_real
_atom_type_scat_dispersion_imag
_atom_type_scat_source
C C 0.0033 0.0016 'International Tables Vol C Tables 4.2.6.8 and 6.1.1.4'
H H 0.0000 0.0000 'International Tables Vol C Tables 4.2.6.8 and 6.1.1.4'
Ag Ag -0.8971 1.1015 'International Tables Vol C Tables 4.2.6.8 and 6.1.1.4'
Cl Cl 0.1484 0.1585 'International Tables Vol C Tables 4.2.6.8 and 6.1.1.4'
F F 0.0171 0.0103 'International Tables Vol C Tables 4.2.6.8 and 6.1.1.4'
N N 0.0061 0.0033 'International Tables Vol C Tables 4.2.6.8 and 6.1.1.4'
O O 0.0106 0.0060 'International Tables Vol C Tables 4.2.6.8 and 6.1.1.4'
S S 0.1246 0.1234 'International Tables Vol C Tables 4.2.6.8 and 6.1.1.4'

loop_
_geom_angle_atom_site_label_1
_geom_angle_atom_site_label_2
_geom_angle_atom_site_label_3
_geom_angle
_geom_angle_site_symmetry_1
_geom_angle_site_symmetry_3
Ag4 Cl1 Ag7 87.02(4) . .
Ag4 Cl1 Ag2 98.34(5) . .
Ag7 Cl1 Ag2 151.26(6) . .
Ag4 Cl1 Ag5 144.84(6) . .
Ag7 Cl1 Ag5 99.12(5) . .
Ag2 Cl1 Ag5 92.62(4) . .
Ag4 Cl1 Ag8 88.70(4) . .
Ag7 Cl1 Ag8 66.51(4) . .
Ag2 Cl1 Ag8 141.37(5) . .
Ag5 Cl1 Ag8 63.10(3) . .
Ag4 Cl1 Ag3 62.26(3) . .
Ag7 Cl1 Ag3 92.35(4) . .
Ag2 Cl1 Ag3 66.13(3) . .
Ag5 Cl1 Ag3 150.55(5) . .
Ag8 Cl1 Ag3 145.58(5) . .
Ag4 Cl1 Ag6 144.68(5) . .
Ag7 Cl1 Ag6 62.54(3) . .
Ag2 Cl1 Ag6 100.82(5) . .
Ag5 Cl1 Ag6 63.32(3) . .
Ag8 Cl1 Ag6 94.43(4) . .
Ag3 Cl1 Ag6 99.39(4) . .
Ag4 Cl1 Ag1B 63.84(7) . .
Ag7 Cl1 Ag1B 146.35(9) . .
Ag2 Cl1 Ag1B 56.27(9) . .
Ag5 Cl1 Ag1B 96.29(10) . .
Ag8 Cl1 Ag1B 94.85(12) . .
Ag3 Cl1 Ag1B 88.62(11) . .
Ag6 Cl1 Ag1B 150.17(8) . .
S4 Ag1A S1 172.31(13) . .
S4 Ag1A Ag16 55.18(7) . .
S1 Ag1A Ag16 118.60(12) . .
S4 Ag1A Ag2 136.07(9) . .
S1 Ag1A Ag2 51.54(6) . .
Ag16 Ag1A Ag2 144.02(11) . .
S4 Ag1A Ag4 48.10(6) . .
S1 Ag1A Ag4 139.33(9) . .
Ag16 Ag1A Ag4 90.07(6) . .
Ag2 Ag1A Ag4 88.11(5) . .
S1 Ag1B O3F1 107.6(7) . .
S1 Ag1B S4 147.9(3) . .
O3F1 Ag1B S4 104.3(6) . .
S1 Ag1B Ag2 53.41(9) . .
O3F1 Ag1B Ag2 86.2(5) . .
S4 Ag1B Ag2 133.88(17) . .
S1 Ag1B Ag4 136.19(18) . .
O3F1 Ag1B Ag4 89.6(6) . .
S4 Ag1B Ag4 46.90(8) . .
Ag2 Ag1B Ag4 89.36(10) . .
S1 Ag1B Cl1 85.45(15) . .
O3F1 Ag1B Cl1 120.7(5) . .
S4 Ag1B Cl1 81.77(16) . .
Ag2 Ag1B Cl1 55.51(8) . .
Ag4 Ag1B Cl1 51.86(8) . .
S2 Ag2 S1 166.08(7) . .
S2 Ag2 O1F1 99.0(3) . .
S1 Ag2 O1F1 94.9(3) . .
S2 Ag2 O4F1 84.6(4) . .
S1 Ag2 O4F1 109.3(4) . .
S2 Ag2 Cl1 87.36(5) . .
S1 Ag2 Cl1 93.42(6) . .
O1F1 Ag2 Cl1 85.1(3) . .
O4F1 Ag2 Cl1 85.4(5) . .
S2 Ag2 Ag10 111.04(4) . .
S1 Ag2 Ag10 55.06(5) . .
O1F1 Ag2 Ag10 149.7(3) . .
O4F1 Ag2 Ag10 164.1(5) . .
Cl1 Ag2 Ag10 92.14(3) . .
S2 Ag2 Ag1B 139.59(8) . .
S1 Ag2 Ag1B 52.28(8) . .
O4F1 Ag2 Ag1B 62.6(5) . .
Cl1 Ag2 Ag1B 68.22(13) . .
Ag10 Ag2 Ag1B 101.91(10) . .
S2 Ag2 Ag1A 139.19(6) . .
S1 Ag2 Ag1A 50.24(6) . .
O1F1 Ag2 Ag1A 58.3(2) . .
Cl1 Ag2 Ag1A 59.42(6) . .
Ag10 Ag2 Ag1A 94.44(5) . .
S2 Ag2 Ag11 50.99(4) . .
S1 Ag2 Ag11 115.18(5) . .
O1F1 Ag2 Ag11 149.0(3) . .
O4F1 Ag2 Ag11 135.0(4) . .
Cl1 Ag2 Ag11 85.76(4) . .
Ag10 Ag2 Ag11 60.204(19) . .
Ag1B Ag2 Ag11 148.51(15) . .
Ag1A Ag2 Ag11 137.11(7) . .
S2 Ag2 Ag3 48.36(4) . .
S1 Ag2 Ag3 142.17(5) . .
O1F1 Ag2 Ag3 59.8(3) . .
O4F1 Ag2 Ag3 48.1(4) . .
Cl1 Ag2 Ag3 59.36(3) . .
Ag10 Ag2 Ag3 141.56(3) . .
Ag1B Ag2 Ag3 91.24(7) . .
Ag1A Ag2 Ag3 91.98(4) . .
Ag11 Ag2 Ag3 90.27(2) . .
S3 Ag3 S2 162.52(6) . .
S3 Ag3 O4F1 103.7(8) . .
S2 Ag3 O4F1 91.8(8) . .
S3 Ag3 O2F1 101.7(3) . .
S2 Ag3 O2F1 95.7(3) . .
S3 Ag3 Ag13 54.88(4) . .
S2 Ag3 Ag13 109.71(5) . .
O4F1 Ag3 Ag13 158.4(8) . .
O2F1 Ag3 Ag13 138.9(2) . .
S3 Ag3 Ag4 49.95(4) . .
S2 Ag3 Ag4 133.10(5) . .
O4F1 Ag3 Ag4 67.6(7) . .
O2F1 Ag3 Ag4 89.2(3) . .
Ag13 Ag3 Ag4 95.56(2) . .
S3 Ag3 Cl1 88.97(5) . .
S2 Ag3 Cl1 83.46(5) . .
O4F1 Ag3 Cl1 88.0(5) . .
O2F1 Ag3 Cl1 122.0(3) . .
Ag13 Ag3 Cl1 93.27(3) . .
Ag4 Ag3 Cl1 55.47(3) . .
S3 Ag3 Ag12 113.05(4) . .
S2 Ag3 Ag12 50.23(5) . .
O4F1 Ag3 Ag12 141.3(8) . .
O2F1 Ag3 Ag12 139.1(3) . .
Ag13 Ag3 Ag12 59.893(19) . .
Ag4 Ag3 Ag12 129.61(3) . .
Cl1 Ag3 Ag12 80.94(3) . .
S3 Ag3 Ag2 136.19(4) . .
S2 Ag3 Ag2 47.93(4) . .
O4F1 Ag3 Ag2 57.4(7) . .
O2F1 Ag3 Ag2 82.7(3) . .
Ag13 Ag3 Ag2 138.19(3) . .
Ag4 Ag3 Ag2 86.97(2) . .
Cl1 Ag3 Ag2 54.51(3) . .
Ag12 Ag3 Ag2 86.67(2) . .
S3 Ag4 S4 169.29(6) . .
S3 Ag4 Cl1 94.99(5) . .
S4 Ag4 Cl1 93.55(6) . .
S3 Ag4 Ag15 118.62(5) . .
S4 Ag4 Ag15 53.83(5) . .
Cl1 Ag4 Ag15 96.15(3) . .
S3 Ag4 Ag3 51.15(4) . .
S4 Ag4 Ag3 139.34(5) . .
Cl1 Ag4 Ag3 62.27(3) . .
Ag15 Ag4 Ag3 151.45(3) . .
S3 Ag4 Ag1A 143.56(5) . .
S4 Ag4 Ag1A 47.15(6) . .
Cl1 Ag4 Ag1A 57.97(5) . .
Ag15 Ag4 Ag1A 90.38(5) . .
Ag3 Ag4 Ag1A 92.73(4) . .
S3 Ag4 Ag1B 139.77(9) . .
S4 Ag4 Ag1B 50.51(9) . .
Cl1 Ag4 Ag1B 64.29(10) . .
Ag15 Ag4 Ag1B 98.52(11) . .
Ag3 Ag4 Ag1B 88.85(8) . .
S5B Ag5 S6 174.4(4) . .
S6 Ag5 S5A 164.7(2) . .
S6 Ag5 O3F6 100.8(4) . .
S5A Ag5 O3F6 93.7(4) . .
S5B Ag5 Cl1 92.5(5) . .
S6 Ag5 Cl1 89.46(5) . .
S5A Ag5 Cl1 94.6(2) . .
O3F6 Ag5 Cl1 92.1(5) . .
S5B Ag5 O2F6 88.5(6) . .
S6 Ag5 O2F6 97.0(4) . .
Cl1 Ag5 O2F6 80.9(3) . .
S5B Ag5 Ag8 44.7(4) . .
S6 Ag5 Ag8 140.10(5) . .
S5A Ag5 Ag8 52.72(19) . .
O3F6 Ag5 Ag8 59.6(3) . .
Cl1 Ag5 Ag8 59.69(3) . .
O2F6 Ag5 Ag8 56.4(3) . .
S5B Ag5 Ag10 122.5(4) . .
S6 Ag5 Ag10 52.35(5) . .
S5A Ag5 Ag10 113.1(2) . .
O3F6 Ag5 Ag10 153.1(4) . .
Cl1 Ag5 Ag10 86.77(3) . .
O2F6 Ag5 Ag10 147.2(5) . .
Ag8 Ag5 Ag10 138.43(3) . .
S5B Ag5 Ag6 135.6(3) . .
S6 Ag5 Ag6 49.64(5) . .
S5A Ag5 Ag6 144.05(19) . .
O3F6 Ag5 Ag6 63.5(5) . .
Cl1 Ag5 Ag6 61.22(3) . .
O2F6 Ag5 Ag6 54.5(5) . .
Ag8 Ag5 Ag6 91.33(2) . .
Ag10 Ag5 Ag6 92.92(2) . .
S6 Ag6 S7 156.21(6) . .
S6 Ag6 O1F6 97.96(16) . .
S7 Ag6 O1F6 105.63(16) . .
S6 Ag6 Ag12 106.31(5) . .
S7 Ag6 Ag12 51.09(4) . .
O1F6 Ag6 Ag12 146.04(17) . .
S6 Ag6 Cl1 84.12(5) . .
S7 Ag6 Cl1 84.67(5) . .
O1F6 Ag6 Cl1 125.54(19) . .
Ag12 Ag6 Cl1 81.05(3) . .
S6 Ag6 Ag7 134.87(5) . .
S7 Ag6 Ag7 48.51(4) . .
O1F6 Ag6 Ag7 91.98(18) . .
Ag12 Ag6 Ag7 87.52(2) . .
Cl1 Ag6 Ag7 55.23(3) . .
S6 Ag6 Ag5 47.98(5) . .
S7 Ag6 Ag5 135.60(5) . .
O1F6 Ag6 Ag5 86.22(17) . .
Ag12 Ag6 Ag5 127.71(3) . .
Cl1 Ag6 Ag5 55.46(3) . .
Ag7 Ag6 Ag5 89.35(3) . .
S6 Ag6 Ag11 48.06(4) . .
S7 Ag6 Ag11 109.14(5) . .
O1F6 Ag6 Ag11 138.77(17) . .
Ag12 Ag6 Ag11 58.294(19) . .
Cl1 Ag6 Ag11 79.62(3) . .
Ag7 Ag6 Ag11 127.83(3) . .
Ag5 Ag6 Ag11 84.24(2) . .
S8 Ag7 S7 171.61(7) . .
S8 Ag7 Cl1 91.73(6) . .
S7 Ag7 Cl1 91.37(5) . .
S8 Ag7 Ag6 137.11(6) . .
S7 Ag7 Ag6 50.87(4) . .
Cl1 Ag7 Ag6 62.23(3) . .
S8 Ag7 Ag8 47.43(5) . .
S7 Ag7 Ag8 139.98(5) . .
Cl1 Ag7 Ag8 58.44(3) . .
Ag6 Ag7 Ag8 89.88(2) . .
S5B Ag8 S8 176.2(6) . .
S8 Ag8 S5A 171.7(2) . .
S5B Ag8 Ag16 59.0(6) . .
S8 Ag8 Ag16 117.41(6) . .
S5A Ag8 Ag16 54.5(2) . .
S5B Ag8 O2F6 94.5(8) . .
S8 Ag8 O2F6 89.3(5) . .
Ag16 Ag8 O2F6 152.7(5) . .
S8 Ag8 O3F6 101.6(4) . .
S5A Ag8 O3F6 86.4(4) . .
Ag16 Ag8 O3F6 140.9(4) . .
S5B Ag8 Cl1 93.2(5) . .
S8 Ag8 Cl1 88.22(6) . .
S5A Ag8 Cl1 90.15(19) . .
Ag16 Ag8 Cl1 92.69(4) . .
O2F6 Ag8 Cl1 81.7(5) . .
O3F6 Ag8 Cl1 86.6(5) . .
S5B Ag8 Ag5 48.3(5) . .
S8 Ag8 Ag5 134.98(5) . .
S5A Ag8 Ag5 49.1(2) . .
Ag16 Ag8 Ag5 94.12(3) . .
O2F6 Ag8 Ag5 60.3(6) . .
O3F6 Ag8 Ag5 53.4(4) . .
Cl1 Ag8 Ag5 57.21(3) . .
S5B Ag8 Ag15 124.3(6) . .
S8 Ag8 Ag15 51.99(5) . .
S5A Ag8 Ag15 120.0(2) . .
Ag16 Ag8 Ag15 65.43(2) . .
O2F6 Ag8 Ag15 141.0(5) . .
O3F6 Ag8 Ag15 153.6(4) . .
Cl1 Ag8 Ag15 91.79(3) . .
Ag5 Ag8 Ag15 143.09(3) . .
S5B Ag8 Ag7 136.9(5) . .
S8 Ag8 Ag7 46.45(5) . .
S5A Ag8 Ag7 137.1(2) . .
Ag16 Ag8 Ag7 138.77(3) . .
O2F6 Ag8 Ag7 56.4(4) . .
O3F6 Ag8 Ag7 69.1(4) . .
Cl1 Ag8 Ag7 55.05(3) . .
Ag5 Ag8 Ag7 88.58(2) . .
Ag15 Ag8 Ag7 88.46(2) . .
N1C Ag10 O1F2 89.81(19) . .
N1C Ag10 S1 97.52(17) . .
O1F2 Ag10 S1 117.24(15) . .
N1C Ag10 S6 110.30(17) . .
O1F2 Ag10 S6 107.43(15) . .
S1 Ag10 S6 126.90(6) . .
N1C Ag10 Ag2 150.10(16) . .
O1F2 Ag10 Ag2 99.37(14) . .
S1 Ag10 Ag2 52.99(5) . .
S6 Ag10 Ag2 94.10(4) . .
N1C Ag10 Ag11 146.55(16) . .
O1F2 Ag10 Ag11 73.77(14) . .
S1 Ag10 Ag11 115.88(5) . .
S6 Ag10 Ag11 51.23(4) . .
Ag2 Ag10 Ag11 62.965(19) . .
N1C Ag10 Ag5 95.76(15) . .
O1F2 Ag10 Ag5 154.93(15) . .
S1 Ag10 Ag5 86.31(5) . .
S6 Ag10 Ag5 47.81(4) . .
Ag2 Ag10 Ag5 87.88(2) . .
Ag11 Ag10 Ag5 88.66(2) . .
O2F2 Ag11 S6 112.30(14) . .
O2F2 Ag11 S2 114.30(15) . .
S6 Ag11 S2 127.98(6) . .
O2F2 Ag11 O1D1 88.7(5) . .
S6 Ag11 O1D1 100.1(7) . .
S2 Ag11 O1D1 102.7(7) . .
O2F2 Ag11 O2D1 94.4(5) . .
S6 Ag11 O2D1 101.9(6) . .
S2 Ag11 O2D1 96.4(6) . .
O2F2 Ag11 Ag10 86.51(15) . .
S6 Ag11 Ag10 54.33(5) . .
S2 Ag11 Ag10 107.14(5) . .
O1D1 Ag11 Ag10 149.0(7) . .
O2D1 Ag11 Ag10 153.8(7) . .
O2F2 Ag11 Ag2 111.33(16) . .
S6 Ag11 Ag2 91.70(5) . .
S2 Ag11 Ag2 50.46(4) . .
O1D1 Ag11 Ag2 150.9(6) . .
O2D1 Ag11 Ag2 143.8(6) . .
Ag10 Ag11 Ag2 56.831(19) . .
O2F2 Ag11 Ag12 134.46(14) . .
S6 Ag11 Ag12 106.16(5) . .
S2 Ag11 Ag12 50.95(5) . .
O1D1 Ag11 Ag12 60.8(6) . .
O2D1 Ag11 Ag12 53.6(6) . .
Ag10 Ag11 Ag12 137.10(3) . .
Ag2 Ag11 Ag12 90.48(2) . .
O2F2 Ag11 Ag6 149.88(16) . .
S6 Ag11 Ag6 48.07(4) . .
S2 Ag11 Ag6 94.37(4) . .
O1D1 Ag11 Ag6 75.5(5) . .
O2D1 Ag11 Ag6 72.4(5) . .
Ag10 Ag11 Ag6 93.97(2) . .
Ag2 Ag11 Ag6 93.69(2) . .
Ag12 Ag11 Ag6 58.135(19) . .
O1F3 Ag12 S2 112.3(2) . .
O1F3 Ag12 S7 111.8(2) . .
S2 Ag12 S7 130.02(6) . .
O1F3 Ag12 O2D1 83.4(4) . .
S2 Ag12 O2D1 99.5(6) . .
S7 Ag12 O2D1 107.8(7) . .
O1F3 Ag12 O1D1 89.4(4) . .
S2 Ag12 O1D1 93.2(6) . .
S7 Ag12 O1D1 109.7(6) . .
O1F3 Ag12 Ag13 88.02(18) . .
S2 Ag12 Ag13 106.61(4) . .
S7 Ag12 Ag13 53.17(4) . .
O2D1 Ag12 Ag13 153.8(6) . .
O1D1 Ag12 Ag13 159.5(6) . .
O1F3 Ag12 Ag6 145.7(2) . .
S2 Ag12 Ag6 98.57(4) . .
S7 Ag12 Ag6 50.93(4) . .
O2D1 Ag12 Ag6 76.8(5) . .
O1D1 Ag12 Ag6 73.7(5) . .
Ag13 Ag12 Ag6 97.58(2) . .
O1F3 Ag12 Ag11 126.21(19) . .
S2 Ag12 Ag11 50.82(4) . .
S7 Ag12 Ag11 114.23(5) . .
O2D1 Ag12 Ag11 57.4(4) . .
O1D1 Ag12 Ag11 49.9(4) . .
Ag13 Ag12 Ag11 142.72(3) . .
Ag6 Ag12 Ag11 63.572(19) . .
O1F3 Ag12 Ag3 112.9(2) . .
S2 Ag12 Ag3 50.04(4) . .
S7 Ag12 Ag3 91.32(4) . .
O2D1 Ag12 Ag3 148.6(5) . .
O1D1 Ag12 Ag3 141.5(5) . .
Ag13 Ag12 Ag3 56.961(18) . .
Ag6 Ag12 Ag3 98.13(2) . .
Ag11 Ag12 Ag3 92.34(2) . .
N1B Ag13 O2F3 86.6(2) . .
N1B Ag13 S7 123.18(18) . .
O2F3 Ag13 S7 108.26(18) . .
N1B Ag13 S3 96.81(16) . .
O2F3 Ag13 S3 120.8(2) . .
S7 Ag13 S3 117.79(6) . .
N1B Ag13 Ag3 140.85(16) . .
O2F3 Ag13 Ag3 91.00(19) . .
S7 Ag13 Ag3 94.65(4) . .
S3 Ag13 Ag3 51.99(4) . .
N1B Ag13 Ag12 148.06(16) . .
O2F3 Ag13 Ag12 69.60(16) . .
S7 Ag13 Ag12 51.34(4) . .
S3 Ag13 Ag12 113.42(4) . .
Ag3 Ag13 Ag12 63.15(2) . .
O1F4 Ag15 N2B 89.5(2) . 2_656
O1F4 Ag15 S8 126.11(16) . .
N2B Ag15 S8 96.49(18) 2_656 .
O1F4 Ag15 S4 103.69(15) . .
N2B Ag15 S4 117.8(2) 2_656 .
S8 Ag15 S4 119.60(6) . .
O1F4 Ag15 Ag4 150.20(16) . .
N2B Ag15 Ag4 92.41(17) 2_656 .
S8 Ag15 Ag4 83.20(5) . .
S4 Ag15 Ag4 49.86(4) . .
O1F4 Ag15 Ag8 110.88(13) . .
N2B Ag15 Ag8 145.35(18) 2_656 .
S8 Ag15 Ag8 48.87(5) . .
S4 Ag15 Ag8 85.31(5) . .
Ag4 Ag15 Ag8 83.36(2) . .
O1F4 Ag15 Ag16 81.30(13) . .
N2B Ag15 Ag16 160.79(18) 2_656 .
S8 Ag15 Ag16 102.56(5) . .
S4 Ag15 Ag16 49.55(5) . .
Ag4 Ag15 Ag16 87.45(2) . .
Ag8 Ag15 Ag16 53.70(2) . .
N2A Ag16 N1A 12.9(5) 2_665 .
N2A Ag16 O2F4 85.4(4) 2_665 .
N1A Ag16 O2F4 93.7(4) . .
N2A Ag16 S5A 92.9(3) 2_665 .
N1A Ag16 S5A 99.3(3) . .
O2F4 Ag16 S5A 110.7(2) . .
N2A Ag16 S4 123.5(3) 2_665 .
N1A Ag16 S4 111.3(3) . .
O2F4 Ag16 S4 108.34(13) . .
S5A Ag16 S4 127.9(2) . .
N2A Ag16 S5B 100.3(4) 2_665 .
N1A Ag16 S5B 107.5(4) . .
O2F4 Ag16 S5B 105.7(4) . .
S4 Ag16 S5B 125.5(4) . .
N2A Ag16 Ag8 144.5(3) 2_665 .
N1A Ag16 Ag8 154.2(3) . .
O2F4 Ag16 Ag8 90.86(16) . .
S5A Ag16 Ag8 55.59(19) . .
S4 Ag16 Ag8 91.19(5) . .
S5B Ag16 Ag8 47.0(3) . .
N2A Ag16 Ag1A 106.6(4) 2_665 .
N1A Ag16 Ag1A 95.7(4) . .
O2F4 Ag16 Ag1A 159.08(14) . .
S4 Ag16 Ag1A 50.77(6) . .
S5B Ag16 Ag1A 89.2(4) . .
Ag8 Ag16 Ag1A 88.80(5) . .
N2A Ag16 Ag15 146.5(4) 2_665 .
N1A Ag16 Ag15 143.9(3) . .
O2F4 Ag16 Ag15 69.89(14) . .
S5A Ag16 Ag15 116.4(2) . .
S4 Ag16 Ag15 50.34(5) . .
S5B Ag16 Ag15 107.8(3) . .
Ag8 Ag16 Ag15 60.86(2) . .
Ag1A Ag16 Ag15 91.84(4) . .
C11T S1 Ag1A 118.2(3) . .
C11T S1 Ag1B 105.4(4) . .
C11T S1 Ag2 106.7(4) . .
Ag1A S1 Ag2 78.22(7) . .
Ag1B S1 Ag2 74.30(11) . .
C11T S1 Ag10 112.7(3) . .
Ag1A S1 Ag10 126.30(10) . .
Ag1B S1 Ag10 134.59(14) . .
Ag2 S1 Ag10 71.95(6) . .
C16T C11T C17T 113.8(19) . .
C12T C11T C14T 113(2) . .
C12T C11T C13T 103.5(19) . .
C14T C11T C13T 121(2) . .
C16T C11T C15T 105(3) . .
C17T C11T C15T 106(2) . .
C16T C11T S1 114(2) . .
C17T C11T S1 108.0(9) . .
C12T C11T S1 104.8(12) . .
C14T C11T S1 110.5(16) . .
C13T C11T S1 102.7(13) . .
C15T C11T S1 109.8(16) . .
C11T C12T H12A 109.5 . .
C11T C12T H12B 109.5 . .
H12A C12T H12B 109.5 . .
C11T C12T H12C 109.5 . .
H12A C12T H12C 109.5 . .
H12B C12T H12C 109.5 . .
C11T C13T H13A 109.5 . .
C11T C13T H13B 109.5 . .
H13A C13T H13B 109.5 . .
C11T C13T H13C 109.5 . .
H13A C13T H13C 109.5 . .
H13B C13T H13C 109.5 . .
C11T C14T H14A 109.5 . .
C11T C14T H14B 109.5 . .
H14A C14T H14B 109.5 . .
C11T C14T H14C 109.5 . .
H14A C14T H14C 109.5 . .
H14B C14T H14C 109.5 . .
C11T C15T H15A 109.5 . .
C11T C15T H15B 109.5 . .
H15A C15T H15B 109.5 . .
C11T C15T H15C 109.5 . .
H15A C15T H15C 109.5 . .
H15B C15T H15C 109.5 . .
C11T C16T H16A 109.5 . .
C11T C16T H16B 109.5 . .
H16A C16T H16B 109.5 . .
C11T C16T H16C 109.5 . .
H16A C16T H16C 109.5 . .
H16B C16T H16C 109.5 . .
C11T C17T H17A 109.5 . .
C11T C17T H17B 109.5 . .
H17A C17T H17B 109.5 . .
C11T C17T H17C 109.5 . .
H17A C17T H17C 109.5 . .
H17B C17T H17C 109.5 . .
C21T S2 Ag2 117.4(3) . .
C21T S2 Ag3 117.2(2) . .
Ag2 S2 Ag3 83.71(6) . .
C21T S2 Ag11 109.2(2) . .
Ag2 S2 Ag11 78.55(5) . .
Ag3 S2 Ag11 133.46(7) . .
C21T S2 Ag12 114.1(3) . .
Ag2 S2 Ag12 127.99(7) . .
Ag3 S2 Ag12 79.73(5) . .
Ag11 S2 Ag12 78.24(5) . .
C24T C21T C23T 112.0(7) . .
C24T C21T C22T 111.2(7) . .
C23T C21T C22T 110.9(7) . .
C24T C21T S2 107.9(5) . .
C23T C21T S2 106.8(5) . .
C22T C21T S2 107.7(5) . .
C21T C22T H22A 109.5 . .
C21T C22T H22B 109.5 . .
H22A C22T H22B 109.5 . .
C21T C22T H22C 109.5 . .
H22A C22T H22C 109.5 . .
H22B C22T H22C 109.5 . .
C21T C23T H23A 109.5 . .
C21T C23T H23B 109.5 . .
H23A C23T H23B 109.5 . .
C21T C23T H23C 109.5 . .
H23A C23T H23C 109.5 . .
H23B C23T H23C 109.5 . .
C21T C24T H24A 109.5 . .
C21T C24T H24B 109.5 . .
H24A C24T H24B 109.5 . .
C21T C24T H24C 109.5 . .
H24A C24T H24C 109.5 . .
H24B C24T H24C 109.5 . .
C31T S3 Ag4 111.3(3) . .
C31T S3 Ag3 106.1(3) . .
Ag4 S3 Ag3 78.90(5) . .
C31T S3 Ag13 115.6(3) . .
Ag4 S3 Ag13 130.13(6) . .
Ag3 S3 Ag13 73.13(5) . .
C33T C31T C34T 110.6(9) . .
C33T C31T C32T 108.1(8) . .
C34T C31T C32T 113.1(9) . .
C33T C31T S3 107.4(6) . .
C34T C31T S3 109.1(6) . .
C32T C31T S3 108.4(5) . .
C31T C32T H32A 109.5 . .
C31T C32T H32B 109.5 . .
H32A C32T H32B 109.5 . .
C31T C32T H32C 109.5 . .
H32A C32T H32C 109.5 . .
H32B C32T H32C 109.5 . .
C31T C33T H33A 109.5 . .
C31T C33T H33B 109.5 . .
H33A C33T H33B 109.5 . .
C31T C33T H33C 109.5 . .
H33A C33T H33C 109.5 . .
H33B C33T H33C 109.5 . .
C31T C34T H34A 109.5 . .
C31T C34T H34B 109.5 . .
H34A C34T H34B 109.5 . .
C31T C34T H34C 109.5 . .
H34A C34T H34C 109.5 . .
H34B C34T H34C 109.5 . .
C41T S4 Ag1A 116.0(3) . .
C41T S4 Ag4 115.6(3) . .
Ag1A S4 Ag4 84.74(8) . .
C41T S4 Ag16 119.3(3) . .
Ag1A S4 Ag16 74.06(9) . .
Ag4 S4 Ag16 125.05(8) . .
C41T S4 Ag15 113.8(3) . .
Ag1A S4 Ag15 130.17(11) . .
Ag4 S4 Ag15 76.31(6) . .
Ag16 S4 Ag15 80.10(7) . .
C41T S4 Ag1B 104.7(3) . .
Ag4 S4 Ag1B 82.59(10) . .
Ag16 S4 Ag1B 86.08(15) . .
Ag15 S4 Ag1B 141.14(15) . .
C42T C41T C44T 118.3(12) . .
C47T C41T C46T 123(2) . .
C42T C41T C43T 112.5(12) . .
C44T C41T C43T 108.3(11) . .
C47T C41T C45T 108(2) . .
C46T C41T C45T 97(2) . .
C47T C41T S4 109.6(14) . .
C42T C41T S4 106.9(8) . .
C44T C41T S4 105.3(8) . .
C46T C41T S4 110.3(14) . .
C43T C41T S4 104.5(7) . .
C45T C41T S4 107.8(12) . .
C41T C42T H42A 109.5 . .
C41T C42T H42B 109.5 . .
H42A C42T H42B 109.5 . .
C41T C42T H42C 109.5 . .
H42A C42T H42C 109.5 . .
H42B C42T H42C 109.5 . .
C41T C43T H43A 109.5 . .
C41T C43T H43B 109.5 . .
H43A C43T H43B 109.5 . .
C41T C43T H43C 109.5 . .
H43A C43T H43C 109.5 . .
H43B C43T H43C 109.5 . .
C41T C44T H44A 109.5 . .
C41T C44T H44B 109.5 . .
H44A C44T H44B 109.5 . .
C41T C44T H44C 109.5 . .
H44A C44T H44C 109.5 . .
H44B C44T H44C 109.5 . .
C41T C45T H45A 109.5 . .
C41T C45T H45B 109.5 . .
H45A C45T H45B 109.5 . .
C41T C45T H45C 109.5 . .
H45A C45T H45C 109.5 . .
H45B C45T H45C 109.5 . .
C41T C46T H46A 109.5 . .
C41T C46T H46B 109.5 . .
H46A C46T H46B 109.5 . .
C41T C46T H46C 109.5 . .
H46A C46T H46C 109.5 . .
H46B C46T H46C 109.5 . .
C41T C47T H47A 109.5 . .
C41T C47T H47B 109.5 . .
H47A C47T H47B 109.5 . .
C41T C47T H47C 109.5 . .
H47A C47T H47C 109.5 . .
H47B C47T H47C 109.5 . .
C51T S5A Ag5 113.2(6) . .
C51T S5A Ag16 115.2(6) . .
Ag5 S5A Ag16 127.2(3) . .
C51T S5A Ag8 105.6(5) . .
Ag5 S5A Ag8 78.2(3) . .
Ag16 S5A Ag8 69.9(2) . .
C52T C51T C53T 109.8(14) . .
C52T C51T C54T 110.5(17) . .
C53T C51T C54T 113.9(18) . .
C52T C51T S5A 109.7(9) . .
C53T C51T S5A 108.5(10) . .
C54T C51T S5A 104.3(10) . .
C51T C52T H52A 109.5 . .
C51T C52T H52B 109.5 . .
H52A C52T H52B 109.5 . .
C51T C52T H52C 109.5 . .
H52A C52T H52C 109.5 . .
H52B C52T H52C 109.5 . .
C51T C53T H53A 109.5 . .
C51T C53T H53B 109.5 . .
H53A C53T H53B 109.5 . .
C51T C53T H53C 109.5 . .
H53A C53T H53C 109.5 . .
H53B C53T H53C 109.5 . .
C51T C54T H54A 109.5 . .
C51T C54T H54B 109.5 . .
H54A C54T H54B 109.5 . .
C51T C54T H54C 109.5 . .
H54A C54T H54C 109.5 . .
H54B C54T H54C 109.5 . .
C55T S5B Ag8 112.5(11) . .
C55T S5B Ag5 113.9(14) . .
Ag8 S5B Ag5 87.0(6) . .
C55T S5B Ag16 118.7(14) . .
Ag8 S5B Ag16 74.0(6) . .
Ag5 S5B Ag16 127.4(8) . .
C58T C55T C57T 108(3) . .
C58T C55T C56T 106(4) . .
C57T C55T C56T 113(4) . .
C58T C55T S5B 110(2) . .
C57T C55T S5B 109(2) . .
C56T C55T S5B 111(2) . .
C55T C56T H56A 109.5 . .
C55T C56T H56B 109.5 . .
H56A C56T H56B 109.5 . .
C55T C56T H56C 109.5 . .
H56A C56T H56C 109.5 . .
H56B C56T H56C 109.5 . .
C55T C57T H57A 109.5 . .
C55T C57T H57B 109.5 . .
H57A C57T H57B 109.5 . .
C55T C57T H57C 109.5 . .
H57A C57T H57C 109.5 . .
H57B C57T H57C 109.5 . .
C55T C58T H58A 109.5 . .
C55T C58T H58B 109.5 . .
H58A C58T H58B 109.5 . .
C55T C58T H58C 109.5 . .
H58A C58T H58C 109.5 . .
H58B C58T H58C 109.5 . .
C61T S6 Ag5 116.5(2) . .
C61T S6 Ag11 115.8(2) . .
Ag5 S6 Ag11 127.22(7) . .
C61T S6 Ag6 113.5(3) . .
Ag5 S6 Ag6 82.39(6) . .
Ag11 S6 Ag6 83.87(6) . .
C61T S6 Ag10 112.2(3) . .
Ag5 S6 Ag10 79.84(6) . .
Ag11 S6 Ag10 74.44(5) . .
Ag6 S6 Ag10 134.32(7) . .
C64T C61T C62T 111.5(7) . .
C64T C61T C63T 112.6(7) . .
C62T C61T C63T 108.7(7) . .
C64T C61T S6 109.0(5) . .
C62T C61T S6 107.8(5) . .
C63T C61T S6 107.1(5) . .
C61T C62T H62A 109.5 . .
C61T C62T H62B 109.5 . .
H62A C62T H62B 109.5 . .
C61T C62T H62C 109.5 . .
H62A C62T H62C 109.5 . .
H62B C62T H62C 109.5 . .
C61T C63T H63A 109.5 . .
C61T C63T H63B 109.5 . .
H63A C63T H63B 109.5 . .
C61T C63T H63C 109.5 . .
H63A C63T H63C 109.5 . .
H63B C63T H63C 109.5 . .
C61T C64T H64A 109.5 . .
C61T C64T H64B 109.5 . .
H64A C64T H64B 109.5 . .
C61T C64T H64C 109.5 . .
H64A C64T H64C 109.5 . .
H64B C64T H64C 109.5 . .
C71T S7 Ag7 113.7(4) . .
C75T S7 Ag7 122.7(5) . .
C71T S7 Ag6 103.9(4) . .
C75T S7 Ag6 116.7(5) . .
Ag7 S7 Ag6 80.62(6) . .
C71T S7 Ag12 119.7(4) . .
C75T S7 Ag12 111.5(5) . .
Ag7 S7 Ag12 125.68(7) . .
Ag6 S7 Ag12 77.98(6) . .
C71T S7 Ag13 119.2(4) . .
C75T S7 Ag13 105.0(5) . .
Ag7 S7 Ag13 87.54(6) . .
Ag6 S7 Ag13 136.42(7) . .
Ag12 S7 Ag13 75.49(5) . .
C73T C71T C74T 113.1(12) . .
C73T C71T C72T 112.5(12) . .
C74T C71T C72T 111.3(13) . .
C73T C71T S7 104.7(8) . .
C74T C71T S7 106.2(8) . .
C72T C71T S7 108.5(8) . .
C71T C72T H72A 109.5 . .
C71T C72T H72B 109.5 . .
H72A C72T H72B 109.5 . .
C71T C72T H72C 109.5 . .
H72A C72T H72C 109.5 . .
H72B C72T H72C 109.5 . .
C71T C73T H73A 109.5 . .
C71T C73T H73B 109.5 . .
H73A C73T H73B 109.5 . .
C71T C73T H73C 109.5 . .
H73A C73T H73C 109.5 . .
H73B C73T H73C 109.5 . .
C71T C74T H74A 109.5 . .
C71T C74T H74B 109.5 . .
H74A C74T H74B 109.5 . .
C71T C74T H74C 109.5 . .
H74A C74T H74C 109.5 . .
H74B C74T H74C 109.5 . .
C77T C75T C78T 108.2(19) . .
C77T C75T C76T 109.3(18) . .
C78T C75T C76T 112(2) . .
C77T C75T S7 107.3(11) . .
C78T C75T S7 109.8(12) . .
C76T C75T S7 110.4(11) . .
C75T C76T H76A 109.5 . .
C75T C76T H76B 109.5 . .
H76A C76T H76B 109.5 . .
C75T C76T H76C 109.5 . .
H76A C76T H76C 109.5 . .
H76B C76T H76C 109.5 . .
C75T C77T H77A 109.5 . .
C75T C77T H77B 109.5 . .
H77A C77T H77B 109.5 . .
C75T C77T H77C 109.5 . .
H77A C77T H77C 109.5 . .
H77B C77T H77C 109.5 . .
C75T C78T H78A 109.5 . .
C75T C78T H78B 109.5 . .
H78A C78T H78B 109.5 . .
C75T C78T H78C 109.5 . .
H78A C78T H78C 109.5 . .
H78B C78T H78C 109.5 . .
C81T S8 Ag7 114.8(3) . .
C81T S8 Ag8 109.7(3) . .
Ag7 S8 Ag8 86.12(6) . .
C81T S8 Ag15 113.2(3) . .
Ag7 S8 Ag15 131.99(9) . .
Ag8 S8 Ag15 79.13(7) . .
C86T C81T C87T 117.2(14) . .
C86T C81T C85T 111.6(11) . .
C87T C81T C85T 106.9(14) . .
C84T C81T C82T 114(3) . .
C84T C81T C83T 109(3) . .
C82T C81T C83T 101(3) . .
C86T C81T S8 106.8(8) . .
C84T C81T S8 114.9(15) . .
C87T C81T S8 107.8(8) . .
C85T C81T S8 106.0(8) . .
C82T C81T S8 106.6(17) . .
C83T C81T S8 109.9(15) . .
C81T C82T H82A 109.5 . .
C81T C82T H82B 109.5 . .
H82A C82T H82B 109.5 . .
C81T C82T H82C 109.5 . .
H82A C82T H82C 109.5 . .
H82B C82T H82C 109.5 . .
C81T C83T H83A 109.5 . .
C81T C83T H83B 109.5 . .
H83A C83T H83B 109.5 . .
C81T C83T H83C 109.5 . .
H83A C83T H83C 109.5 . .
H83B C83T H83C 109.5 . .
C81T C84T H84A 109.5 . .
C81T C84T H84B 109.5 . .
H84A C84T H84B 109.5 . .
C81T C84T H84C 109.5 . .
H84A C84T H84C 109.5 . .
H84B C84T H84C 109.5 . .
C81T C85T H85A 109.5 . .
C81T C85T H85B 109.5 . .
H85A C85T H85B 109.5 . .
C81T C85T H85C 109.5 . .
H85A C85T H85C 109.5 . .
H85B C85T H85C 109.5 . .
C81T C86T H86A 109.5 . .
C81T C86T H86B 109.5 . .
H86A C86T H86B 109.5 . .
C81T C86T H86C 109.5 . .
H86A C86T H86C 109.5 . .
H86B C86T H86C 109.5 . .
C81T C87T H87A 109.5 . .
C81T C87T H87B 109.5 . .
H87A C87T H87B 109.5 . .
C81T C87T H87C 109.5 . .
H87A C87T H87C 109.5 . .
H87B C87T H87C 109.5 . .
N2A N1A C1A 75(3) 2_665 .
N2A N1A C5A 128(3) 2_665 .
C1A N1A C5A 119.1(18) . .
N2A N1A Ag16 68(3) 2_665 .
C1A N1A Ag16 118.8(11) . .
C5A N1A Ag16 122.0(11) . .
N1A C1A C2A 121.7(19) . .
N1A C1A H1A 119.2 . .
C2A C1A H1A 119.2 . .
C1A C2A C3A 122.4(18) . .
C1A C2A H2A 118.8 . .
C3A C2A H2A 118.8 . .
C4A C3A C2A 112.8(18) . .
C4A C3A C8A 124.8(13) . .
C2A C3A C8A 122.1(12) . .
C5A C4A C3A 124(2) . .
C5A C4A H4A 118.2 . .
C3A C4A H4A 118.2 . .
N1A C5A C4A 120.1(19) . .
N1A C5A H5A 120.0 . .
C4A C5A H5A 120.0 . .
C6A N2A C10A 114.7(18) . .
C6A N2A Ag16 127.4(11) . 2_665
C10A N2A Ag16 117.9(11) . 2_665
N2A C6A C7A 123.2(19) . .
N2A C6A H6A 118.4 . .
C7A C6A H6A 118.4 . .
C6A C7A C8A 121.9(18) . .
C6A C7A H7A 119.0 . .
C8A C7A H7A 119.0 . .
C7A C8A C9A 115.1(18) . .
C7A C8A C3A 121.0(13) . .
C9A C8A C3A 123.7(13) . .
C10A C9A C8A 119(2) . .
C10A C9A H9A 120.6 . .
C8A C9A H9A 120.6 . .
N2A C10A C9A 126(2) . .
N2A C10A H10A 116.9 . .
C9A C10A H10A 116.9 . .
C5B N1B C1B 117.9(6) . .
C5B N1B Ag13 120.1(5) . .
C1B N1B Ag13 120.2(6) . .
N1B C1B C2B 122.3(8) . .
N1B C1B H1B 118.9 . .
C2B C1B H1B 118.9 . .
C1B C2B C3B 119.7(7) . .
C1B C2B H2B 120.1 . .
C3B C2B H2B 120.1 . .
C4B C3B C2B 118.0(7) . .
C4B C3B C8B 120.7(7) . .
C2B C3B C8B 121.3(7) . .
C3B C4B C5B 118.9(8) . .
C3B C4B H4B 120.6 . .
C5B C4B H4B 120.6 . .
N1B C5B C4B 123.2(7) . .
N1B C5B H5B 118.4 . .
C4B C5B H5B 118.4 . .
N2B C6B C7B 123.8(7) . .
N2B C6B H6B 118.1 . .
C7B C6B H6B 118.1 . .
C8B C7B C6B 119.4(7) . .
C8B C7B H7B 120.3 . .
C6B C7B H7B 120.3 . .
C7B C8B C9B 117.7(7) . .
C7B C8B C3B 121.5(7) . .
C9B C8B C3B 120.8(7) . .
C10B C9B C8B 118.8(7) . .
C10B C9B H9B 120.6 . .
C8B C9B H9B 120.6 . .
N2B C10B C9B 123.7(7) . .
N2B C10B H10B 118.2 . .
C9B C10B H10B 118.2 . .
C6B N2B C10B 116.5(7) . .
C6B N2B Ag15 119.8(5) . 2_656
C10B N2B Ag15 122.3(5) . 2_656
C1C N1C C5C 119.6(11) . .
C9C N1C C6C 116.9(11) . .
C1C N1C Ag10 117.9(9) . .
C5C N1C Ag10 122.4(11) . .
C9C N1C Ag10 122.9(10) . .
C6C N1C Ag10 120.2(10) . .
N1C C1C C2C 121.2(18) . .
N1C C1C H1C 119.4 . .
C2C C1C H1C 119.4 . .
C1C C2C C3C 120.4(18) . .
C1C C2C H2C 119.8 . .
C3C C2C H2C 119.8 . .
C8C C3C C7C 119.5(11) . .
C4C C3C C2C 116.9(11) . .
C8C C3C C3C 121.4(11) . 2_575
C4C C3C C3C 121.1(12) . 2_575
C7C C3C C3C 119.1(11) . 2_575
C2C C3C C3C 122.0(12) . 2_575
C5C C4C C3C 120.1(19) . .
C5C C4C H4C 120.0 . .
C3C C4C H4C 120.0 . .
N1C C5C C4C 122(2) . .
N1C C5C H5C 119.1 . .
C4C C5C H5C 119.1 . .
N1C C6C C7C 125.6(18) . .
N1C C6C H6C 117.2 . .
C7C C6C H6C 117.2 . .
C6C C7C C3C 116.1(17) . .
C6C C7C H7C 122.0 . .
C3C C7C H7C 122.0 . .
C9C C8C C3C 119.6(18) . .
C9C C8C H8C 120.2 . .
C3C C8C H8C 120.2 . .
N1C C9C C8C 122.4(19) . .
N1C C9C H9C 118.8 . .
C8C C9C H9C 118.8 . .
C1F1 O1F1 Ag2 116.5(13) . .
C1F1 O2F1 Ag3 107.7(8) . .
O1F1 C1F1 O2F1 123.0(14) . .
O1F1 C1F1 C2F1 119.8(12) . .
O2F1 C1F1 C2F1 115.4(10) . .
F5F1 C2F1 F2F1 115(2) . .
F5F1 C2F1 F3F1 41.7(13) . .
F2F1 C2F1 F3F1 109.8(13) . .
F5F1 C2F1 F6F1 108.6(14) . .
F2F1 C2F1 F6F1 32.3(14) . .
F3F1 C2F1 F6F1 128.0(19) . .
F5F1 C2F1 F4F1 104.4(13) . .
F2F1 C2F1 F4F1 66.0(15) . .
F3F1 C2F1 F4F1 66.0(14) . .
F6F1 C2F1 F4F1 98.2(12) . .
F5F1 C2F1 F1F1 60.0(14) . .
F2F1 C2F1 F1F1 106.4(13) . .
F3F1 C2F1 F1F1 101.3(11) . .
F6F1 C2F1 F1F1 76.3(14) . .
F4F1 C2F1 F1F1 159.3(16) . .
F5F1 C2F1 C1F1 124.4(16) . .
F2F1 C2F1 C1F1 120.9(17) . .
F3F1 C2F1 C1F1 114.7(11) . .
F6F1 C2F1 C1F1 116.7(17) . .
F4F1 C2F1 C1F1 99.3(16) . .
F1F1 C2F1 C1F1 100.9(14) . .
C3F1 O3F1 Ag1B 108.3(15) . .
C3F1 O4F1 Ag3 168(2) . .
C3F1 O4F1 Ag2 106(2) . .
Ag3 O4F1 Ag2 74.5(7) . .
O4F1 C3F1 O3F1 120(2) . .
O4F1 C3F1 C4F1 117(2) . .
O3F1 C3F1 C4F1 112.0(19) . .
F7F1 C4F1 F8F1 108.0(13) . .
F7F1 C4F1 F9F1 107.8(14) . .
F8F1 C4F1 F9F1 108.5(14) . .
F7F1 C4F1 C3F1 116.8(15) . .
F8F1 C4F1 C3F1 105.4(17) . .
F9F1 C4F1 C3F1 110(2) . .
C1F2 O1F2 Ag10 128.7(5) . .
C1F2 O2F2 Ag11 117.6(5) . .
O2F2 C1F2 O1F2 131.3(7) . .
O2F2 C1F2 C2F2 114.5(6) . .
O1F2 C1F2 C2F2 114.2(6) . .
F3F2 C2F2 F1F2 113.2(10) . .
F6F2 C2F2 F4F2 111.3(12) . .
F3F2 C2F2 F2F2 105.6(9) . .
F1F2 C2F2 F2F2 101.7(9) . .
F6F2 C2F2 F5F2 103.6(11) . .
F4F2 C2F2 F5F2 101.9(10) . .
F3F2 C2F2 C1F2 111.8(8) . .
F6F2 C2F2 C1F2 115.0(11) . .
F1F2 C2F2 C1F2 111.2(8) . .
F4F2 C2F2 C1F2 110.1(9) . .
F2F2 C2F2 C1F2 112.9(7) . .
F5F2 C2F2 C1F2 114.0(8) . .
C1F3 O1F3 Ag12 114.2(5) . .
C1F3 O2F3 Ag13 128.7(6) . .
O1F3 C1F3 O2F3 131.1(8) . .
O1F3 C1F3 C2F3 104.4(9) . .
O2F3 C1F3 C2F3 124.1(9) . .
O1F3 C1F3 C3F3 123.3(10) . .
O2F3 C1F3 C3F3 104.9(10) . .
F1F3 C2F3 F3F3 104.6(11) . .
F1F3 C2F3 F2F3 105.4(13) . .
F3F3 C2F3 F2F3 106.2(13) . .
F1F3 C2F3 C1F3 114.2(13) . .
F3F3 C2F3 C1F3 116.0(12) . .
F2F3 C2F3 C1F3 109.5(15) . .
F6F3 C3F3 F5F3 104.7(13) . .
F6F3 C3F3 F4F3 101.6(11) . .
F5F3 C3F3 F4F3 106.4(13) . .
F6F3 C3F3 C1F3 117.2(12) . .
F5F3 C3F3 C1F3 110.8(14) . .
F4F3 C3F3 C1F3 114.9(14) . .
C1F4 O1F4 Ag15 115.9(4) . .
C1F4 O2F4 Ag16 122.4(5) . .
O2F4 C1F4 O1F4 131.4(7) . .
O2F4 C1F4 C2F4 113.6(6) . .
O1F4 C1F4 C2F4 115.0(6) . .
F3F4 C2F4 F2F4 109.2(7) . .
F3F4 C2F4 F1F4 104.8(6) . .
F2F4 C2F4 F1F4 105.3(8) . .
F3F4 C2F4 C1F4 113.1(7) . .
F2F4 C2F4 C1F4 114.0(6) . .
F1F4 C2F4 C1F4 109.8(6) . .
C1F6 O1F6 Ag6 107.2(6) . .
C1F6 O2F6 Ag8 160.4(17) . .
C1F6 O2F6 Ag5 109.0(16) . .
Ag8 O2F6 Ag5 63.2(4) . .
C1F6 O3F6 Ag5 127.8(14) . .
C1F6 O3F6 Ag8 153.5(15) . .
Ag5 O3F6 Ag8 67.0(3) . .
O2F6 C1F6 O1F6 118.1(15) . .
O1F6 C1F6 O3F6 129.2(14) . .
O2F6 C1F6 C2F6 125.6(15) . .
O1F6 C1F6 C2F6 114.9(8) . .
O3F6 C1F6 C2F6 112.4(14) . .
F1F6 C2F6 F2F6 109.4(12) . .
F4F6 C2F6 F5F6 108.0(11) . .
F4F6 C2F6 F6F6 106.6(12) . .
F5F6 C2F6 F6F6 103.8(11) . .
F1F6 C2F6 F3F6 107.6(11) . .
F2F6 C2F6 F3F6 103.9(12) . .
F1F6 C2F6 C1F6 108.0(11) . .
F4F6 C2F6 C1F6 111.9(13) . .
F2F6 C2F6 C1F6 114.4(13) . .
F5F6 C2F6 C1F6 111.2(11) . .
F6F6 C2F6 C1F6 114.7(12) . .
F3F6 C2F6 C1F6 113.3(11) . .
C1D1 O1D1 Ag11 111.7(18) . .
C1D1 O1D1 Ag12 122(2) . .
Ag11 O1D1 Ag12 69.3(7) . .
O1D1 C1D1 N1D1 130(2) . .
O1D1 C1D1 H1D1 115.0 . .
N1D1 C1D1 H1D1 115.0 . .
C1D1 N1D1 C2D1 121(2) . .
C1D1 N1D1 C3D1 123(2) . .
C2D1 N1D1 C3D1 116(2) . .
N1D1 C2D1 H2DA 109.5 . .
N1D1 C2D1 H2DB 109.5 . .
H2DA C2D1 H2DB 109.5 . .
N1D1 C2D1 H2DC 109.5 . .
H2DA C2D1 H2DC 109.5 . .
H2DB C2D1 H2DC 109.5 . .
N1D1 C3D1 H3DA 109.5 . .
N1D1 C3D1 H3DB 109.5 . .
H3DA C3D1 H3DB 109.5 . .
N1D1 C3D1 H3DC 109.5 . .
H3DA C3D1 H3DC 109.5 . .
H3DB C3D1 H3DC 109.5 . .
C4D1 O2D1 Ag12 109.8(19) . .
C4D1 O2D1 Ag11 150(2) . .
Ag12 O2D1 Ag11 69.0(6) . .
O2D1 C4D1 N2D1 131(2) . .
O2D1 C4D1 H4D1 114.6 . .
N2D1 C4D1 H4D1 114.6 . .
C4D1 N2D1 C6D1 122.6(19) . .
C4D1 N2D1 C5D1 121(2) . .
C6D1 N2D1 C5D1 115.9(18) . .
N2D1 C5D1 H5DA 109.5 . .
N2D1 C5D1 H5DB 109.5 . .
H5DA C5D1 H5DB 109.5 . .
N2D1 C5D1 H5DC 109.5 . .
H5DA C5D1 H5DC 109.5 . .
H5DB C5D1 H5DC 109.5 . .
N2D1 C6D1 H6DA 109.5 . .
N2D1 C6D1 H6DB 109.5 . .
H6DA C6D1 H6DB 109.5 . .
N2D1 C6D1 H6DC 109.5 . .
H6DA C6D1 H6DC 109.5 . .
H6DB C6D1 H6DC 109.5 . .
O1D2 C1D2 N2D2 117.7(14) . .
O1D2 C1D2 N1D2 129.1(14) . .
O1D2 C1D2 H1DA 121.1 . .
N2D2 C1D2 H1DA 121.1 . .
O1D2 C1D2 H1D2 115.5 . .
N1D2 C1D2 H1D2 115.5 . .
C1D2 N1D2 C3D2 121.7(14) . .
C1D2 N1D2 C2D2 120.1(15) . .
C3D2 N1D2 C2D2 118.2(19) . .
N1D2 C2D2 H2DD 109.5 . .
N1D2 C2D2 H2DE 109.5 . .
H2DD C2D2 H2DE 109.5 . .
N1D2 C2D2 H2DF 109.5 . .
H2DD C2D2 H2DF 109.5 . .
H2DE C2D2 H2DF 109.5 . .
N1D2 C3D2 H3DD 109.5 . .
N1D2 C3D2 H3DE 109.5 . .
H3DD C3D2 H3DE 109.5 . .
N1D2 C3D2 H3DF 109.5 . .
H3DD C3D2 H3DF 109.5 . .
H3DE C3D2 H3DF 109.5 . .
C1D2 N2D2 C5D2 121.3(16) . .
C1D2 N2D2 C4D2 118.3(15) . .
C5D2 N2D2 C4D2 120(2) . .
N2D2 C4D2 H4DA 109.5 . .
N2D2 C4D2 H4DB 109.5 . .
H4DA C4D2 H4DB 109.5 . .
N2D2 C4D2 H4DC 109.5 . .
H4DA C4D2 H4DC 109.5 . .
H4DB C4D2 H4DC 109.5 . .
N2D2 C5D2 H5DD 109.5 . .
N2D2 C5D2 H5DE 109.5 . .
H5DD C5D2 H5DE 109.5 . .
N2D2 C5D2 H5DF 109.5 . .
H5DD C5D2 H5DF 109.5 . .
H5DE C5D2 H5DF 109.5 . .
O1D3 C1D3 N1D3 114.3(15) . .
O1D3 C1D3 N2D3 138.5(16) . .
O1D3 C1D3 H1D3 122.8 . .
N1D3 C1D3 H1D3 122.8 . .
O1D3 C1D3 H1DB 110.7 . .
N2D3 C1D3 H1DB 110.7 . .
C1D3 N1D3 C3D3 120.9(17) . .
C1D3 N1D3 C2D3 120.8(16) . .
C3D3 N1D3 C2D3 118(2) . .
N1D3 C2D3 H2DG 109.5 . .
N1D3 C2D3 H2DH 109.5 . .
H2DG C2D3 H2DH 109.5 . .
N1D3 C2D3 H2DI 109.5 . .
H2DG C2D3 H2DI 109.5 . .
H2DH C2D3 H2DI 109.5 . .
N1D3 C3D3 H3DG 109.5 . .
N1D3 C3D3 H3DH 109.5 . .
H3DG C3D3 H3DH 109.5 . .
N1D3 C3D3 H3DI 109.5 . .
H3DG C3D3 H3DI 109.5 . .
H3DH C3D3 H3DI 109.5 . .
C1D3 N2D3 C5D3 119.7(16) . .
C1D3 N2D3 C4D3 121.5(17) . .
C5D3 N2D3 C4D3 119(2) . .
N2D3 C4D3 H4DD 109.5 . .
N2D3 C4D3 H4DE 109.5 . .
H4DD C4D3 H4DE 109.5 . .
N2D3 C4D3 H4DF 109.5 . .
H4DD C4D3 H4DF 109.5 . .
H4DE C4D3 H4DF 109.5 . .
N2D3 C5D3 H5DG 109.5 . .
N2D3 C5D3 H5DH 109.5 . .
H5DG C5D3 H5DH 109.5 . .
N2D3 C5D3 H5DI 109.5 . .
H5DG C5D3 H5DI 109.5 . .
H5DH C5D3 H5DI 109.5 . .

loop_
_geom_bond_atom_site_label_1
_geom_bond_atom_site_label_2
_geom_bond_distance
_geom_bond_site_symmetry_2
Cl1 Ag4 2.8719(15) .
Cl1 Ag7 2.9081(16) .
Cl1 Ag2 2.9200(16) .
Cl1 Ag5 2.9442(15) .
Cl1 Ag8 3.0234(15) .
Cl1 Ag3 3.0856(15) .
Cl1 Ag6 3.1326(16) .
Cl1 Ag1B 3.290(6) .
Ag1A S4 2.377(3) .
Ag1A S1 2.412(3) .
Ag1A Ag16 2.950(3) .
Ag1A Ag2 3.072(2) .
Ag1A Ag4 3.228(2) .
Ag1B S1 2.421(4) .
Ag1B O3F1 2.52(2) .
Ag1B S4 2.551(5) .
Ag1B Ag2 2.946(4) .
Ag1B Ag4 3.277(4) .
Ag2 S2 2.4495(19) .
Ag2 S1 2.457(2) .
Ag2 O1F1 2.763(17) .
Ag2 O4F1 2.87(3) .
Ag2 Ag10 2.9256(8) .
Ag2 Ag11 3.1132(9) .
Ag2 Ag3 3.2797(8) .
Ag3 S3 2.4487(17) .
Ag3 S2 2.4657(17) .
Ag3 O4F1 2.53(2) .
Ag3 O2F1 2.560(11) .
Ag3 Ag13 2.9743(9) .
Ag3 Ag4 3.0854(8) .
Ag3 Ag12 3.1654(9) .
Ag4 S3 2.4070(16) .
Ag4 S4 2.4130(18) .
Ag4 Ag15 3.0669(9) .
Ag5 S5B 2.34(2) .
Ag5 S6 2.3934(19) .
Ag5 S5A 2.411(9) .
Ag5 O3F6 2.723(18) .
Ag5 O2F6 3.04(3) .
Ag5 Ag8 3.1231(8) .
Ag5 Ag10 3.1799(9) .
Ag5 Ag6 3.1934(10) .
Ag6 S6 2.4549(19) .
Ag6 S7 2.4700(18) .
Ag6 O1F6 2.479(7) .
Ag6 Ag12 3.1119(9) .
Ag6 Ag7 3.1415(9) .
Ag6 Ag11 3.2811(9) .
Ag7 S8 2.364(2) .
Ag7 S7 2.3849(19) .
Ag7 Ag8 3.2541(9) .
Ag8 S5B 2.199(14) .
Ag8 S8 2.402(2) .
Ag8 S5A 2.539(8) .
Ag8 Ag16 2.8897(10) .
Ag8 O2F6 2.915(13) .
Ag8 O3F6 2.926(13) .
Ag8 Ag15 3.1318(9) .
Ag10 N1C 2.362(6) .
Ag10 O1F2 2.415(5) .
Ag10 S1 2.522(2) .
Ag10 S6 2.558(2) .
Ag10 Ag11 3.0331(8) .
Ag11 O2F2 2.307(6) .
Ag11 S6 2.4546(18) .
Ag11 S2 2.4681(17) .
Ag11 O1D1 2.55(3) .
Ag11 O2D1 2.81(2) .
Ag11 Ag12 3.1172(8) .
Ag12 O1F3 2.288(6) .
Ag12 S2 2.4727(19) .
Ag12 S7 2.4759(19) .
Ag12 O2D1 2.69(3) .
Ag12 O1D1 2.91(3) .
Ag12 Ag13 3.0693(8) .
Ag13 N1B 2.325(6) .
Ag13 O2F3 2.457(7) .
Ag13 S7 2.5378(18) .
Ag13 S3 2.5421(17) .
Ag15 O1F4 2.362(5) .
Ag15 N2B 2.373(6) 2_656
Ag15 S8 2.513(2) .
Ag15 S4 2.548(2) .
Ag15 Ag16 3.2608(8) .
Ag16 N2A 2.235(18) 2_665
Ag16 N1A 2.378(19) .
Ag16 O2F4 2.415(6) .
Ag16 S5A 2.506(9) .
Ag16 S4 2.519(2) .
Ag16 S5B 2.58(2) .
S1 C11T 1.861(10) .
C11T C16T 1.509(10) .
C11T C17T 1.517(10) .
C11T C12T 1.519(10) .
C11T C14T 1.520(10) .
C11T C13T 1.523(10) .
C11T C15T 1.530(10) .
C12T H12A 0.9800 .
C12T H12B 0.9800 .
C12T H12C 0.9800 .
C13T H13A 0.9800 .
C13T H13B 0.9800 .
C13T H13C 0.9800 .
C14T H14A 0.9800 .
C14T H14B 0.9800 .
C14T H14C 0.9800 .
C15T H15A 0.9800 .
C15T H15B 0.9800 .
C15T H15C 0.9800 .
C16T H16A 0.9800 .
C16T H16B 0.9800 .
C16T H16C 0.9800 .
C17T H17A 0.9800 .
C17T H17B 0.9800 .
C17T H17C 0.9800 .
S2 C21T 1.866(7) .
C21T C24T 1.509(11) .
C21T C23T 1.519(12) .
C21T C22T 1.521(10) .
C22T H22A 0.9800 .
C22T H22B 0.9800 .
C22T H22C 0.9800 .
C23T H23A 0.9800 .
C23T H23B 0.9800 .
C23T H23C 0.9800 .
C24T H24A 0.9800 .
C24T H24B 0.9800 .
C24T H24C 0.9800 .
S3 C31T 1.852(7) .
C31T C33T 1.513(13) .
C31T C34T 1.517(13) .
C31T C32T 1.523(13) .
C32T H32A 0.9800 .
C32T H32B 0.9800 .
C32T H32C 0.9800 .
C33T H33A 0.9800 .
C33T H33B 0.9800 .
C33T H33C 0.9800 .
C34T H34A 0.9800 .
C34T H34B 0.9800 .
C34T H34C 0.9800 .
S4 C41T 1.880(8) .
C41T C47T 1.503(10) .
C41T C42T 1.504(9) .
C41T C44T 1.509(9) .
C41T C46T 1.523(10) .
C41T C43T 1.530(9) .
C41T C45T 1.532(10) .
C42T H42A 0.9800 .
C42T H42B 0.9800 .
C42T H42C 0.9800 .
C43T H43A 0.9800 .
C43T H43B 0.9800 .
C43T H43C 0.9800 .
C44T H44A 0.9800 .
C44T H44B 0.9800 .
C44T H44C 0.9800 .
C45T H45A 0.9800 .
C45T H45B 0.9800 .
C45T H45C 0.9800 .
C46T H46A 0.9800 .
C46T H46B 0.9800 .
C46T H46C 0.9800 .
C47T H47A 0.9800 .
C47T H47B 0.9800 .
C47T H47C 0.9800 .
S5A C51T 1.857(10) .
C51T C52T 1.513(9) .
C51T C53T 1.515(10) .
C51T C54T 1.516(10) .
C52T H52A 0.9800 .
C52T H52B 0.9800 .
C52T H52C 0.9800 .
C53T H53A 0.9800 .
C53T H53B 0.9800 .
C53T H53C 0.9800 .
C54T H54A 0.9800 .
C54T H54B 0.9800 .
C54T H54C 0.9800 .
S5B C55T 1.858(12) .
C55T C58T 1.517(10) .
C55T C57T 1.518(10) .
C55T C56T 1.520(10) .
C56T H56A 0.9800 .
C56T H56B 0.9800 .
C56T H56C 0.9800 .
C57T H57A 0.9800 .
C57T H57B 0.9800 .
C57T H57C 0.9800 .
C58T H58A 0.9800 .
C58T H58B 0.9800 .
C58T H58C 0.9800 .
S6 C61T 1.852(7) .
C61T C64T 1.504(10) .
C61T C62T 1.522(12) .
C61T C63T 1.535(11) .
C62T H62A 0.9800 .
C62T H62B 0.9800 .
C62T H62C 0.9800 .
C63T H63A 0.9800 .
C63T H63B 0.9800 .
C63T H63C 0.9800 .
C64T H64A 0.9800 .
C64T H64B 0.9800 .
C64T H64C 0.9800 .
S7 C71T 1.872(9) .
S7 C75T 1.877(10) .
C71T C73T 1.514(9) .
C71T C74T 1.515(9) .
C71T C72T 1.517(9) .
C72T H72A 0.9800 .
C72T H72B 0.9800 .
C72T H72C 0.9800 .
C73T H73A 0.9800 .
C73T H73B 0.9800 .
C73T H73C 0.9800 .
C74T H74A 0.9800 .
C74T H74B 0.9800 .
C74T H74C 0.9800 .
C75T C77T 1.513(10) .
C75T C78T 1.517(10) .
C75T C76T 1.517(10) .
C76T H76A 0.9800 .
C76T H76B 0.9800 .
C76T H76C 0.9800 .
C77T H77A 0.9800 .
C77T H77B 0.9800 .
C77T H77C 0.9800 .
C78T H78A 0.9800 .
C78T H78B 0.9800 .
C78T H78C 0.9800 .
S8 C81T 1.844(9) .
C81T C86T 1.495(9) .
C81T C84T 1.508(10) .
C81T C87T 1.516(9) .
C81T C85T 1.522(9) .
C81T C82T 1.525(10) .
C81T C83T 1.526(10) .
C82T H82A 0.9800 .
C82T H82B 0.9800 .
C82T H82C 0.9800 .
C83T H83A 0.9800 .
C83T H83B 0.9800 .
C83T H83C 0.9800 .
C84T H84A 0.9800 .
C84T H84B 0.9800 .
C84T H84C 0.9800 .
C85T H85A 0.9800 .
C85T H85B 0.9800 .
C85T H85C 0.9800 .
C86T H86A 0.9800 .
C86T H86B 0.9800 .
C86T H86C 0.9800 .
C87T H87A 0.9800 .
C87T H87B 0.9800 .
C87T H87C 0.9800 .
N1A N2A 0.54(2) 2_665
N1A C1A 1.322(9) .
N1A C5A 1.329(10) .
C1A C2A 1.369(9) .
C1A H1A 0.9500 .
C2A C3A 1.390(10) .
C2A H2A 0.9500 .
C3A C4A 1.387(10) .
C3A C8A 1.468(17) .
C4A C5A 1.376(10) .
C4A H4A 0.9500 .
C5A H5A 0.9500 .
N2A C6A 1.332(10) .
N2A C10A 1.334(10) .
C6A C7A 1.376(9) .
C6A H6A 0.9500 .
C7A C8A 1.388(10) .
C7A H7A 0.9500 .
C8A C9A 1.390(10) .
C9A C10A 1.376(9) .
C9A H9A 0.9500 .
C10A H10A 0.9500 .
N1B C5B 1.332(11) .
N1B C1B 1.341(10) .
C1B C2B 1.386(10) .
C1B H1B 0.9500 .
C2B C3B 1.389(11) .
C2B H2B 0.9500 .
C3B C4B 1.380(11) .
C3B C8B 1.485(10) .
C4B C5B 1.395(11) .
C4B H4B 0.9500 .
C5B H5B 0.9500 .
C6B N2B 1.327(10) .
C6B C7B 1.384(11) .
C6B H6B 0.9500 .
C7B C8B 1.370(11) .
C7B H7B 0.9500 .
C8B C9B 1.393(11) .
C9B C10B 1.382(10) .
C9B H9B 0.9500 .
C10B N2B 1.339(10) .
C10B H10B 0.9500 .
N1C C1C 1.335(9) .
N1C C5C 1.336(9) .
N1C C9C 1.336(9) .
N1C C6C 1.339(9) .
C1C C2C 1.385(9) .
C1C H1C 0.9500 .
C2C C3C 1.397(9) .
C2C H2C 0.9500 .
C3C C8C 1.385(9) .
C3C C4C 1.387(10) .
C3C C7C 1.391(9) .
C3C C3C 1.498(14) 2_575
C4C C5C 1.386(9) .
C4C H4C 0.9500 .
C5C H5C 0.9500 .
C6C C7C 1.390(9) .
C6C H6C 0.9500 .
C7C H7C 0.9500 .
C8C C9C 1.384(9) .
C8C H8C 0.9500 .
C9C H9C 0.9500 .
O1F1 C1F1 1.216(9) .
O2F1 C1F1 1.241(9) .
C1F1 C2F1 1.531(9) .
C2F1 F5F1 1.300(9) .
C2F1 F2F1 1.305(10) .
C2F1 F3F1 1.329(9) .
C2F1 F6F1 1.340(10) .
C2F1 F4F1 1.360(10) .
C2F1 F1F1 1.363(9) .
O3F1 C3F1 1.235(10) .
O4F1 C3F1 1.221(10) .
C3F1 C4F1 1.540(10) .
C4F1 F7F1 1.321(10) .
C4F1 F8F1 1.324(10) .
C4F1 F9F1 1.325(10) .
O1F2 C1F2 1.235(7) .
O2F2 C1F2 1.229(7) .
C1F2 C2F2 1.527(7) .
C2F2 F3F2 1.293(8) .
C2F2 F6F2 1.295(9) .
C2F2 F1F2 1.312(8) .
C2F2 F4F2 1.316(9) .
C2F2 F2F2 1.350(8) .
C2F2 F5F2 1.356(8) .
O1F3 C1F3 1.228(8) .
O2F3 C1F3 1.233(8) .
C1F3 C2F3 1.539(9) .
C1F3 C3F3 1.539(9) .
C2F3 F1F3 1.327(10) .
C2F3 F3F3 1.327(9) .
C2F3 F2F3 1.328(9) .
C3F3 F6F3 1.325(9) .
C3F3 F5F3 1.325(9) .
C3F3 F4F3 1.330(10) .
O1F4 C1F4 1.229(7) .
O2F4 C1F4 1.228(7) .
C1F4 C2F4 1.540(8) .
C2F4 F3F4 1.305(11) .
C2F4 F2F4 1.316(9) .
C2F4 F1F4 1.333(10) .
O1F6 C1F6 1.219(8) .
O2F6 C1F6 1.206(9) .
O3F6 C1F6 1.237(9) .
C1F6 C2F6 1.527(8) .
C2F6 F1F6 1.298(9) .
C2F6 F4F6 1.299(9) .
C2F6 F2F6 1.319(9) .
C2F6 F5F6 1.325(9) .
C2F6 F6F6 1.328(9) .
C2F6 F3F6 1.334(9) .
O1D1 C1D1 1.219(10) .
C1D1 N1D1 1.240(10) .
C1D1 H1D1 0.9500 .
N1D1 C2D1 1.446(10) .
N1D1 C3D1 1.446(10) .
C2D1 H2DA 0.9800 .
C2D1 H2DB 0.9800 .
C2D1 H2DC 0.9800 .
C3D1 H3DA 0.9800 .
C3D1 H3DB 0.9800 .
C3D1 H3DC 0.9800 .
O2D1 C4D1 1.228(10) .
C4D1 N2D1 1.241(10) .
C4D1 H4D1 0.9500 .
N2D1 C6D1 1.444(10) .
N2D1 C5D1 1.445(10) .
C5D1 H5DA 0.9800 .
C5D1 H5DB 0.9800 .
C5D1 H5DC 0.9800 .
C6D1 H6DA 0.9800 .
C6D1 H6DB 0.9800 .
C6D1 H6DC 0.9800 .
O1D2 C1D2 1.233(8) .
C1D2 N2D2 1.329(9) .
C1D2 N1D2 1.331(9) .
C1D2 H1DA 0.9500 .
C1D2 H1D2 0.9500 .
N1D2 C3D2 1.437(10) .
N1D2 C2D2 1.442(10) .
C2D2 H2DD 0.9800 .
C2D2 H2DE 0.9800 .
C2D2 H2DF 0.9800 .
C3D2 H3DD 0.9800 .
C3D2 H3DE 0.9800 .
C3D2 H3DF 0.9800 .
N2D2 C5D2 1.438(10) .
N2D2 C4D2 1.446(10) .
C4D2 H4DA 0.9800 .
C4D2 H4DB 0.9800 .
C4D2 H4DC 0.9800 .
C5D2 H5DD 0.9800 .
C5D2 H5DE 0.9800 .
C5D2 H5DF 0.9800 .
O1D3 C1D3 1.206(9) .
C1D3 N1D3 1.324(10) .
C1D3 N2D3 1.326(10) .
C1D3 H1D3 0.9500 .
C1D3 H1DB 0.9500 .
N1D3 C3D3 1.439(10) .
N1D3 C2D3 1.441(10) .
C2D3 H2DG 0.9800 .
C2D3 H2DH 0.9800 .
C2D3 H2DI 0.9800 .
C3D3 H3DG 0.9800 .
C3D3 H3DH 0.9800 .
C3D3 H3DI 0.9800 .
N2D3 C5D3 1.438(10) .
N2D3 C4D3 1.442(10) .
C4D3 H4DD 0.9800 .
C4D3 H4DE 0.9800 .
C4D3 H4DF 0.9800 .
C5D3 H5DG 0.9800 .
C5D3 H5DH 0.9800 .
C5D3 H5DI 0.9800 .

loop_
_platon_squeeze_void_nr
_platon_squeeze_void_average_x
_platon_squeeze_void_average_y
_platon_squeeze_void_average_z
_platon_squeeze_void_volume
_platon_squeeze_void_count_electrons
_platon_squeeze_void_content
1 0.016 0.259 0.000 836 215 ' '
2 0.060 0.060 0.471 14 2 ' '
3 0.940 0.940 0.529 14 2 ' '
